data_7020180
loop_
_publ_author_name
'Mitsumoto, Kiyotaka'
'Nishikawa, Hiroyuki'
'Newton, Graham N.'
'Oshio, Hiroki'

_publ_section_title
;
 Encapsulation controlled single molecule magnetism in
 tetrathiafulvalene-capped cyanide-bridged cubes.
;
_journal_issue 44
_journal_name_full 'Dalton transactions (Cambridge, England : 2003)'
_journal_page_first 13601
_journal_page_last 13608
_journal_paper_doi 10.1039/c2dt30908d
_journal_volume 41
_journal_year 2012
_chemical_formula_moiety '(C172 H152 B4 N68 Fe4 Ni4 O4 S28), 4(B F4), 4(H2 O), 24(C H4 O), 23(C3 H6 O)'
_chemical_formula_sum 'C265 H394 B8 F16 Fe4 N68 Ni4 O55 S28'
_chemical_formula_weight 7158.88
_chemical_name_systematic
;
?
;
_space_group_IT_number 2
_symmetry_cell_setting triclinic
_symmetry_space_group_name_Hall '-P 1'
_symmetry_space_group_name_H-M 'P -1'
_atom_sites_solution_hydrogens geom
_atom_sites_solution_primary direct
_atom_sites_solution_secondary difmap
_audit_creation_method SHELXL-97
_cell_angle_alpha 70.275(4)
_cell_angle_beta 89.925(4)
_cell_angle_gamma 74.594(4)
_cell_formula_units_Z 2
_cell_length_a 17.318(5)
_cell_length_b 29.061(8)
_cell_length_c 29.958(8)
_cell_measurement_reflns_used 6643
_cell_measurement_temperature 100(2)
_cell_measurement_theta_max 24.23
_cell_measurement_theta_min 2.19
_cell_volume 13618(7)
_computing_cell_refinement 'Bruker SAINT'
_computing_data_collection 'Bruker APEX2'
_computing_data_reduction 'Bruker SAINT'
_computing_molecular_graphics 'Bruker SHELXTL'
_computing_publication_material 'Bruker SHELXTL'
_computing_structure_refinement 'SHELXL-97 (Sheldrick, 2008)'
_computing_structure_solution 'SHELXS-97 (Sheldrick, 2008)'
_diffrn_ambient_temperature 100(2)
_diffrn_detector_area_resol_mean 8.366
_diffrn_measured_fraction_theta_full 0.974
_diffrn_measured_fraction_theta_max 0.974
_diffrn_measurement_device_type 'Bruker APEX-II CCD'
_diffrn_measurement_method '\f and \w scans'
_diffrn_radiation_monochromator graphite
_diffrn_radiation_source 'fine-focus sealed tube'
_diffrn_radiation_type MoK\a
_diffrn_radiation_wavelength 0.71073
_diffrn_reflns_av_R_equivalents 0.0883
_diffrn_reflns_av_sigmaI/netI 0.2947
_diffrn_reflns_limit_h_max 18
_diffrn_reflns_limit_h_min -20
_diffrn_reflns_limit_k_max 25
_diffrn_reflns_limit_k_min -34
_diffrn_reflns_limit_l_max 34
_diffrn_reflns_limit_l_min -36
_diffrn_reflns_number 65760
_diffrn_reflns_theta_full 25.30
_diffrn_reflns_theta_max 25.30
_diffrn_reflns_theta_min 1.23
_exptl_absorpt_coefficient_mu 0.799
_exptl_absorpt_correction_T_max 0.9611
_exptl_absorpt_correction_T_min 0.7955
_exptl_absorpt_correction_type empirical
_exptl_absorpt_process_details SADABS
_exptl_crystal_colour red
_exptl_crystal_density_diffrn 1.746
_exptl_crystal_density_method 'not measured'
_exptl_crystal_description block
_exptl_crystal_F_000 7496
_exptl_crystal_size_max 0.30
_exptl_crystal_size_mid 0.20
_exptl_crystal_size_min 0.05
_platon_squeeze_details
;
;
_refine_diff_density_max 1.520
_refine_diff_density_min -1.126
_refine_diff_density_rms 0.173
_refine_ls_extinction_method none
_refine_ls_goodness_of_fit_ref 1.014
_refine_ls_hydrogen_treatment constr
_refine_ls_matrix_type full
_refine_ls_number_parameters 2641
_refine_ls_number_reflns 48300
_refine_ls_number_restraints 2519
_refine_ls_restrained_S_all 1.024
_refine_ls_R_factor_all 0.2571
_refine_ls_R_factor_gt 0.1501
_refine_ls_shift/su_max 0.000
_refine_ls_shift/su_mean 0.000
_refine_ls_structure_factor_coef Fsqd
_refine_ls_weighting_details 'calc w=1/[\s^2^(Fo^2^)+(0.1766P)^2^+0.0000P] where P=(Fo^2^+2Fc^2^)/3'
_refine_ls_weighting_scheme calc
_refine_ls_wR_factor_gt 0.3913
_refine_ls_wR_factor_ref 0.4218
_reflns_number_gt 13267
_reflns_number_total 48300
_reflns_threshold_expression >2\s(I)
_cod_data_source_file c2dt30908d.txt
_cod_data_source_block complex1
_cod_depositor_comments
;
The following automatic conversions were performed:

'_symmetry_cell_setting' value 'Triclinic' changed to 'triclinic'
according to /home/saulius/struct/CIF-dictionaries/cif_core.dic
dictionary named 'cif_core.dic' version 2.4.2 from
2011-04-26.

'_exptl_absorpt_correction_type' value 'Empirical'
changed to 'empirical' according to
/home/saulius/struct/CIF-dictionaries/cif_core.dic dictionary named
'cif_core.dic' version 2.4.2 from 2011-04-26.

Automatic conversion script
Id: cif_fix_values 1891 2012-01-12 08:04:46Z andrius 
;
_cod_original_cell_volume 13618(6)
_cod_database_code 7020180

loop_
_symmetry_equiv_pos_as_xyz
'x, y, z'
'-x, -y, -z'

loop_
_atom_site_label
_atom_site_type_symbol
_atom_site_fract_x
_atom_site_fract_y
_atom_site_fract_z
_atom_site_U_iso_or_equiv
_atom_site_adp_type
_atom_site_occupancy
_atom_site_symmetry_multiplicity
_atom_site_calc_flag
_atom_site_refinement_flags
Fe1 Fe 0.18654(10) 0.19073(6) 0.35138(6) 0.0306(5) Uani 1 1 d .
C1 C 0.1659(7) 0.2480(5) 0.2911(5) 0.034(3) Uani 1 1 d U
N1 N 0.1514(6) 0.2818(4) 0.2567(4) 0.043(3) Uani 1 1 d U
Ni1 Ni 0.12835(10) 0.33808(7) 0.19277(6) 0.0452(5) Uani 1 1 d .
N2 N 0.1019(6) 0.3939(4) 0.2225(3) 0.039(3) Uani 1 1 d DU
C2 C 0.0859(8) 0.4204(5) 0.2436(4) 0.043(4) Uani 1 1 d DU
Fe2 Fe 0.06699(12) 0.47005(7) 0.27509(7) 0.0454(6) Uani 1 1 d .
C3 C 0.0921(7) 0.4138(5) 0.3347(5) 0.039(3) Uani 1 1 d DU
N3 N 0.1065(6) 0.3802(4) 0.3689(4) 0.040(3) Uani 1 1 d DU
Ni2 Ni 0.13037(9) 0.32238(6) 0.43481(6) 0.0328(4) Uani 1 1 d .
N4 N 0.1481(6) 0.2701(4) 0.4029(3) 0.029(2) Uani 1 1 d U
C4 C 0.1625(7) 0.2416(4) 0.3834(4) 0.024(3) Uani 1 1 d U
C5 C 0.2963(6) 0.1916(4) 0.3530(4) 0.021(3) Uani 1 1 d DU
N5 N 0.3629(5) 0.1913(4) 0.3502(3) 0.030(2) Uani 1 1 d DU
Ni3 Ni 0.48033(9) 0.19234(6) 0.35113(6) 0.0337(4) Uani 1 1 d .
N6 N 0.4591(6) 0.2450(4) 0.3846(4) 0.035(3) Uani 1 1 d DU
C6 C 0.4493(6) 0.2693(4) 0.4087(4) 0.024(3) Uani 1 1 d DU
Fe3 Fe 0.42860(10) 0.31713(7) 0.44172(6) 0.0336(5) Uani 1 1 d .
C7 C 0.3163(8) 0.3180(5) 0.4386(4) 0.035(3) Uani 1 1 d U
N7 N 0.2494(6) 0.3199(4) 0.4368(3) 0.031(3) Uani 1 1 d U
N8 N 0.4595(6) 0.2459(4) 0.2851(4) 0.033(3) Uani 1 1 d DU
C8 C 0.4457(7) 0.2795(5) 0.2506(4) 0.038(3) Uani 1 1 d DU
Fe4 Fe 0.42525(12) 0.33349(8) 0.18758(6) 0.0478(6) Uani 1 1 d .
C9 C 0.3133(7) 0.3357(5) 0.1883(4) 0.033(3) Uani 1 1 d DU
N9 N 0.2457(6) 0.3383(4) 0.1906(3) 0.036(3) Uani 1 1 d DU
C10 C 0.4020(8) 0.3802(5) 0.2207(5) 0.042(4) Uani 1 1 d U
N10 N 0.3915(6) 0.4055(5) 0.2439(4) 0.050(3) Uani 1 1 d U
Ni4 Ni 0.36642(11) 0.45847(7) 0.27749(6) 0.0457(5) Uani 1 1 d .
N11 N 0.2489(7) 0.4611(4) 0.2785(4) 0.048(3) Uani 1 1 d DU
C11 C 0.1812(8) 0.4645(5) 0.2741(5) 0.048(4) Uani 1 1 d DU
N12 N 0.3946(6) 0.4021(4) 0.3440(4) 0.037(3) Uani 1 1 d U
C12 C 0.4072(7) 0.3716(5) 0.3808(5) 0.034(3) Uani 1 1 d U
N13 N 0.2128(6) 0.1412(4) 0.3190(4) 0.032(2) Uani 1 1 d U
N14 N 0.1859(6) 0.0997(4) 0.3311(4) 0.049(3) Uani 1 1 d DU
C13 C 0.2186(10) 0.0746(6) 0.3028(6) 0.065(4) Uani 1 1 d U
H1 H 0.2090 0.0431 0.3056 0.079 Uiso 1 1 calc R
C14 C 0.2652(11) 0.0943(7) 0.2704(7) 0.086(5) Uani 1 1 d U
H2 H 0.2941 0.0831 0.2473 0.103 Uiso 1 1 calc R
C15 C 0.2551(8) 0.1402(5) 0.2839(4) 0.043(3) Uani 1 1 d U
H3 H 0.2782 0.1668 0.2678 0.052 Uiso 1 1 calc R
N15 N 0.0766(6) 0.1878(4) 0.3483(4) 0.038(3) Uani 1 1 d U
N16 N 0.0595(6) 0.1409(4) 0.3572(4) 0.045(3) Uani 1 1 d U
C16 C -0.0229(9) 0.1488(7) 0.3494(6) 0.082(5) Uani 1 1 d U
H4 H -0.0495 0.1236 0.3511 0.099 Uiso 1 1 calc R
C17 C -0.0592(9) 0.2010(7) 0.3385(7) 0.090(6) Uani 1 1 d U
H5 H -0.1150 0.2181 0.3345 0.108 Uiso 1 1 calc R
C18 C 0.0017(8) 0.2213(6) 0.3351(7) 0.081(5) Uani 1 1 d U
H6 H -0.0064 0.2571 0.3240 0.098 Uiso 1 1 calc R
N17 N 0.2094(5) 0.1330(4) 0.4115(4) 0.037(3) Uani 1 1 d U
N18 N 0.1779(6) 0.0914(4) 0.4168(4) 0.048(3) Uani 1 1 d DU
C19 C 0.1961(9) 0.0603(6) 0.4614(5) 0.061(4) Uani 1 1 d U
H7 H 0.1831 0.0289 0.4738 0.073 Uiso 1 1 calc R
C20 C 0.2367(8) 0.0791(5) 0.4881(5) 0.050(4) Uani 1 1 d U
H8 H 0.2533 0.0656 0.5213 0.060 Uiso 1 1 calc R
C21 C 0.2467(8) 0.1219(5) 0.4546(5) 0.046(3) Uani 1 1 d U
H9 H 0.2773 0.1419 0.4611 0.055 Uiso 1 1 calc R
B1 B 0.1310(9) 0.0939(6) 0.3701(5) 0.051(5) Uani 1 1 d DU
N19 N 0.1057(7) 0.0476(4) 0.3793(5) 0.064(4) Uani 1 1 d GDU
C24 C 0.0511(11) 0.0402(5) 0.3488(6) 0.116(7) Uani 1 1 d GU
H24 H 0.0169 0.0660 0.3225 0.139 Uiso 1 1 calc R
C23 C 0.0566(14) -0.0126(6) 0.3646(8) 0.140(8) Uani 1 1 d GU
H10 H 0.0302 -0.0291 0.3497 0.169 Uiso 1 1 calc R
C22 C 0.1063(17) -0.0341(8) 0.4045(9) 0.152(9) Uani 1 1 d GU
H11 H 0.1203 -0.0688 0.4250 0.182 Uiso 1 1 calc R
N20 N 0.1331(13) 0.0047(7) 0.4098(7) 0.146(7) Uani 1 1 d GU
N21 N -0.0492(7) 0.4743(4) 0.2757(4) 0.048(3) Uani 1 1 d U
N22 N -0.1042(7) 0.5200(5) 0.2643(5) 0.068(4) Uani 1 1 d U
C25 C -0.1803(12) 0.5105(9) 0.2682(9) 0.126(7) Uani 1 1 d U
H25 H -0.2309 0.5357 0.2597 0.151 Uiso 1 1 calc R
C26 C -0.1685(11) 0.4580(7) 0.2868(7) 0.086(5) Uani 1 1 d U
H26 H -0.2078 0.4401 0.2961 0.103 Uiso 1 1 calc R
C27 C -0.0878(10) 0.4384(7) 0.2884(6) 0.071(4) Uani 1 1 d U
H27 H -0.0616 0.4030 0.2977 0.086 Uiso 1 1 calc R
N23 N 0.0485(7) 0.5208(4) 0.3065(4) 0.051(3) Uani 1 1 d U
N24 N -0.0178(8) 0.5627(5) 0.2927(5) 0.061(3) Uani 1 1 d U
C28 C -0.0154(10) 0.5912(6) 0.3183(7) 0.075(5) Uani 1 1 d U
H16 H -0.0538 0.6228 0.3146 0.090 Uiso 1 1 calc R
C29 C 0.0509(10) 0.5686(6) 0.3510(6) 0.071(5) Uani 1 1 d U
H17 H 0.0669 0.5806 0.3743 0.085 Uiso 1 1 calc R
C30 C 0.0899(9) 0.5238(6) 0.3424(6) 0.062(4) Uani 1 1 d U
H18 H 0.1382 0.4995 0.3595 0.074 Uiso 1 1 calc R
N25 N 0.0378(8) 0.5272(5) 0.2124(4) 0.064(4) Uani 1 1 d U
N26 N -0.0269(8) 0.5663(4) 0.2081(4) 0.059(3) Uani 1 1 d DU
C31 C -0.0324(14) 0.5981(8) 0.1631(7) 0.104(7) Uani 1 1 d U
H19 H -0.0712 0.6303 0.1491 0.125 Uiso 1 1 calc R
C32 C 0.0254(12) 0.5769(8) 0.1418(7) 0.095(6) Uani 1 1 d U
H20 H 0.0330 0.5902 0.1090 0.113 Uiso 1 1 calc R
C33 C 0.0734(11) 0.5324(6) 0.1746(5) 0.066(4) Uani 1 1 d U
H21 H 0.1220 0.5106 0.1700 0.080 Uiso 1 1 calc R
N27 N -0.1384(8) 0.6165(4) 0.2372(5) 0.113(5) Uani 1 1 d GU
C36 C -0.1341(7) 0.6662(5) 0.2101(6) 0.144(8) Uani 1 1 d GU
H36 H -0.0891 0.6746 0.1948 0.173 Uiso 1 1 calc R
C35 C -0.2090(9) 0.7013(4) 0.2101(7) 0.166(10) Uani 1 1 d GU
H34 H -0.2228 0.7372 0.1947 0.199 Uiso 1 1 calc R
C34 C -0.2595(8) 0.6733(7) 0.2371(7) 0.183(10) Uani 1 1 d GU
H35 H -0.3131 0.6871 0.2429 0.219 Uiso 1 1 calc R
N28 N -0.2159(10) 0.6209(6) 0.2538(6) 0.182(8) Uani 1 1 d GU
N29 N 0.4538(6) 0.2603(4) 0.5031(4) 0.043(3) Uani 1 1 d U
N30 N 0.5051(6) 0.2572(4) 0.5398(4) 0.044(3) Uani 1 1 d U
C37 C 0.5177(11) 0.2108(6) 0.5738(6) 0.089(6) Uani 1 1 d U
H225 H 0.5529 0.1993 0.6020 0.107 Uiso 1 1 calc R
C38 C 0.4753(11) 0.1829(7) 0.5635(6) 0.087(6) Uani 1 1 d U
H226 H 0.4727 0.1499 0.5825 0.104 Uiso 1 1 calc R
C39 C 0.4355(9) 0.2135(5) 0.5182(5) 0.056(4) Uani 1 1 d U
H227 H 0.4013 0.2039 0.5004 0.067 Uiso 1 1 calc R
N31 N 0.4102(6) 0.3642(4) 0.4770(3) 0.034(3) Uani 1 1 d U
N32 N 0.4620(6) 0.3505(4) 0.5172(4) 0.044(3) Uani 1 1 d U
C40 C 0.4357(9) 0.3868(7) 0.5363(5) 0.064(4) Uani 1 1 d U
H28 H 0.4607 0.3873 0.5643 0.077 Uiso 1 1 calc R
C41 C 0.3682(11) 0.4232(7) 0.5103(6) 0.075(5) Uani 1 1 d U
H29 H 0.3383 0.4528 0.5161 0.091 Uiso 1 1 calc R
C42 C 0.3532(9) 0.4066(6) 0.4731(5) 0.047(4) Uani 1 1 d .
H30 H 0.3093 0.4231 0.4490 0.057 Uiso 1 1 calc R
N33 N 0.5427(6) 0.3142(4) 0.4450(3) 0.029(2) Uani 1 1 d U
N34 N 0.5839(6) 0.3085(4) 0.4883(3) 0.036(2) Uani 1 1 d DU
C43 C 0.6607(8) 0.3038(5) 0.4805(5) 0.047(3) Uani 1 1 d U
H31 H 0.7026 0.2981 0.5038 0.056 Uiso 1 1 calc R
C44 C 0.6707(8) 0.3083(5) 0.4340(5) 0.052(4) Uani 1 1 d U
H32 H 0.7191 0.3082 0.4191 0.063 Uiso 1 1 calc R
C45 C 0.5982(8) 0.3130(5) 0.4136(5) 0.046(3) Uani 1 1 d U
H33 H 0.5879 0.3151 0.3817 0.056 Uiso 1 1 calc R
N35 N 0.5814(7) 0.3007(5) 0.5760(4) 0.058(3) Uani 1 1 d U
N36 N 0.6393(10) 0.3206(7) 0.5773(5) 0.096(5) Uani 1 1 d U
B2 B 0.5349(8) 0.3058(6) 0.5295(5) 0.034(4) Uani 1 1 d DU
C46 C 0.6556(13) 0.3178(8) 0.6205(6) 0.098(6) Uani 1 1 d U
H234 H 0.6985 0.3277 0.6307 0.118 Uiso 1 1 calc R
C47 C 0.6034(12) 0.2989(8) 0.6489(7) 0.094(6) Uani 1 1 d U
H235 H 0.6011 0.2930 0.6819 0.113 Uiso 1 1 calc R
C48 C 0.5538(11) 0.2900(7) 0.6187(6) 0.077(5) Uani 1 1 d U
H236 H 0.5077 0.2782 0.6270 0.092 Uiso 1 1 calc R
N37 N 0.4496(7) 0.2876(6) 0.1531(4) 0.069(4) Uani 1 1 d U
N38 N 0.4963(8) 0.2933(7) 0.1170(4) 0.085(4) Uani 1 1 d DU
C49 C 0.5076(14) 0.2523(9) 0.1029(7) 0.105(6) Uani 1 1 d U
H37 H 0.5396 0.2463 0.0785 0.127 Uiso 1 1 calc R
C50 C 0.4686(14) 0.2236(10) 0.1274(7) 0.108(6) Uani 1 1 d U
H38 H 0.4648 0.1932 0.1234 0.130 Uiso 1 1 calc R
C51 C 0.4317(11) 0.2428(8) 0.1613(6) 0.087(5) Uani 1 1 d U
H39 H 0.4006 0.2278 0.1850 0.105 Uiso 1 1 calc R
N39 N 0.5376(8) 0.3330(6) 0.1861(4) 0.074(4) Uani 1 1 d U
N40 N 0.5745(9) 0.3377(7) 0.1448(5) 0.094(4) Uani 1 1 d U
C52 C 0.6482(13) 0.3370(11) 0.1501(7) 0.147(8) Uani 1 1 d U
H40 H 0.6849 0.3390 0.1263 0.176 Uiso 1 1 calc R
C53 C 0.6651(12) 0.3325(11) 0.1983(7) 0.139(8) Uani 1 1 d U
H41 H 0.7149 0.3315 0.2126 0.166 Uiso 1 1 calc R
C54 C 0.5936(9) 0.3300(7) 0.2209(6) 0.085(5) Uani 1 1 d U
H42 H 0.5856 0.3268 0.2530 0.102 Uiso 1 1 calc R
N41 N 0.4014(4) 0.3865(3) 0.1265(3) 0.075(4) Uani 1 1 d GU
N42 N 0.4538(4) 0.3854(4) 0.0901(3) 0.096(4) Uani 1 1 d GDU
C55 C 0.4215(4) 0.4300(5) 0.0497(3) 0.134(8) Uani 1 1 d GU
H43 H 0.4442 0.4391 0.0202 0.160 Uiso 1 1 calc R
C56 C 0.3491(5) 0.4586(3) 0.0611(3) 0.108(6) Uani 1 1 d GU
H44 H 0.3149 0.4902 0.0406 0.130 Uiso 1 1 calc R
C57 C 0.3367(4) 0.4317(3) 0.1086(3) 0.084(5) Uani 1 1 d GU
H45 H 0.2928 0.4422 0.1254 0.100 Uiso 1 1 calc R
B3 B 0.5283(12) 0.3379(7) 0.1039(8) 0.098(8) Uani 1 1 d DU
B4 B -0.0714(12) 0.5656(7) 0.2520(6) 0.066(6) Uani 1 1 d DU
N43 N 0.1428(8) 0.2856(6) 0.1580(4) 0.069(4) Uani 1 1 d U
N44 N 0.0952(8) 0.2976(5) 0.1179(4) 0.064(3) Uani 1 1 d U
C58 C 0.1190(13) 0.2626(8) 0.0986(7) 0.107(7) Uani 1 1 d U
H58 H 0.0907 0.2571 0.0746 0.129 Uiso 1 1 calc R
C59 C 0.1914(14) 0.2367(10) 0.1205(7) 0.130(8) Uani 1 1 d U
H59 H 0.2309 0.2130 0.1111 0.156 Uiso 1 1 calc R
C60 C 0.1987(12) 0.2497(8) 0.1572(7) 0.084(5) Uani 1 1 d U
H60 H 0.2429 0.2331 0.1811 0.100 Uiso 1 1 calc R
N45 N 0.0095(7) 0.3366(4) 0.1891(4) 0.050(3) Uani 1 1 d U
N46 N -0.0238(8) 0.3366(5) 0.1472(5) 0.073(4) Uani 1 1 d U
C61 C -0.1016(11) 0.3357(9) 0.1496(8) 0.114(6) Uani 1 1 d U
H46 H -0.1374 0.3357 0.1256 0.137 Uiso 1 1 calc R
C62 C -0.1177(12) 0.3346(9) 0.1976(8) 0.121(6) Uani 1 1 d U
H47 H -0.1662 0.3336 0.2123 0.146 Uiso 1 1 calc R
C63 C -0.0459(9) 0.3354(6) 0.2165(7) 0.069(4) Uani 1 1 d U
H48 H -0.0386 0.3351 0.2480 0.083 Uiso 1 1 calc R
N47 N 0.0965(3) 0.3896(3) 0.1254(2) 0.063(3) Uani 1 1 d GU
N48 N 0.0443(4) 0.3835(3) 0.0927(3) 0.075(4) Uani 1 1 d GU
C64 C 0.0220(4) 0.4293(4) 0.0526(3) 0.094(5) Uani 1 1 d GU
H400 H -0.0126 0.4358 0.0252 0.112 Uiso 1 1 calc R
C65 C 0.0605(4) 0.4637(3) 0.0604(3) 0.135(8) Uani 1 1 d GU
H401 H 0.0561 0.4973 0.0393 0.162 Uiso 1 1 calc R
C66 C 0.1065(4) 0.4392(3) 0.1055(3) 0.107(7) Uani 1 1 d GU
H402 H 0.1384 0.4535 0.1198 0.129 Uiso 1 1 calc R
C67 C 0.0202(11) 0.3400(6) 0.1070(6) 0.069(5) Uani 1 1 d U
C68 C -0.0313(11) 0.3413(7) 0.0646(6) 0.088(6) Uani 1 1 d U
H52 H -0.0804 0.3705 0.0562 0.105 Uiso 1 1 calc R
H53 H -0.0004 0.3445 0.0364 0.105 Uiso 1 1 calc R
O1 O -0.0506(8) 0.2976(5) 0.0784(4) 0.096(4) Uani 1 1 d U
C69 C -0.0977(14) 0.2958(8) 0.0389(7) 0.122(7) Uani 1 1 d U
H54 H -0.1491 0.3233 0.0312 0.146 Uiso 1 1 calc R
H55 H -0.0677 0.3018 0.0103 0.146 Uiso 1 1 calc R
C70 C -0.1141(14) 0.2486(6) 0.0501(7) 0.146(7) Uani 1 1 d GU
C71 C -0.0570(11) 0.2093(9) 0.0418(7) 0.201(9) Uani 1 1 d GU
H71 H -0.0113 0.2157 0.0261 0.241 Uiso 1 1 calc R
C72 C -0.0669(14) 0.1607(7) 0.0566(8) 0.206(10) Uani 1 1 d GU
H72 H -0.0279 0.1338 0.0510 0.247 Uiso 1 1 calc R
C73 C -0.1339(17) 0.1513(7) 0.0796(7) 0.218(11) Uani 1 1 d GU
C74 C -0.1909(13) 0.1906(10) 0.0878(7) 0.245(11) Uani 1 1 d GU
H74 H -0.2367 0.1842 0.1036 0.294 Uiso 1 1 calc R
C75 C -0.1810(12) 0.2393(8) 0.0731(7) 0.211(10) Uani 1 1 d GU
H75 H -0.2200 0.2661 0.0787 0.253 Uiso 1 1 calc R
C76 C -0.174(2) 0.1060(13) 0.0936(10) 0.253(11) Uani 1 1 d DU
H76A H -0.2054 0.1074 0.1209 0.304 Uiso 1 1 calc R
H76B H -0.1304 0.0735 0.1045 0.304 Uiso 1 1 calc R
S1 S -0.2400(7) 0.1047(5) 0.0467(4) 0.284(4) Uani 1 1 d DU
C77 C -0.1852(8) 0.0961(5) 0.0015(5) 0.261(3) Uani 1 1 d DU
C78 C -0.1397(12) 0.1124(7) -0.0321(7) 0.261(3) Uani 1 1 d DU
C79 C -0.1487(18) 0.1689(8) -0.0465(11) 0.262(3) Uani 1 1 d DU
H62 H -0.1033 0.1769 -0.0640 0.393 Uiso 1 1 calc R
H63 H -0.1495 0.1782 -0.0180 0.393 Uiso 1 1 calc R
H64 H -0.1991 0.1882 -0.0669 0.393 Uiso 1 1 calc R
S2 S -0.1479(8) 0.0264(4) 0.0168(4) 0.303(4) Uani 1 1 d DU
C80 C -0.1033(16) 0.0313(8) -0.0373(8) 0.274(4) Uani 1 1 d DU
S3 S -0.0631(7) 0.0849(4) -0.0566(4) 0.261(3) Uani 1 1 d DU
C81 C -0.0799(15) -0.0066(8) -0.0548(7) 0.273(4) Uani 1 1 d DU
S4 S -0.0303(6) -0.0032(4) -0.1067(4) 0.260(3) Uani 1 1 d DU
C82 C -0.078(2) -0.0411(12) -0.1213(7) 0.285(4) Uani 1 1 d DU
C83 C -0.1227(19) -0.0635(11) -0.0890(9) 0.284(4) Uani 1 1 d DU
S5 S -0.1109(7) -0.0605(4) -0.0303(3) 0.267(4) Uani 1 1 d DU
S6 S -0.0797(9) -0.0394(6) -0.1803(4) 0.298(4) Uani 1 1 d DU
S7 S -0.1655(9) -0.1133(5) -0.0890(5) 0.303(5) Uani 1 1 d DU
C84 C -0.083(2) -0.1044(10) -0.1717(16) 0.289(5) Uani 1 1 d DU
H65 H -0.0829 -0.1117 -0.2017 0.347 Uiso 1 1 calc R
H66 H -0.0415 -0.1311 -0.1474 0.347 Uiso 1 1 calc R
C85 C -0.167(2) -0.0942(16) -0.1539(8) 0.289(5) Uani 1 1 d DU
H67 H -0.1984 -0.1125 -0.1652 0.346 Uiso 1 1 calc R
H68 H -0.1943 -0.0573 -0.1682 0.346 Uiso 1 1 calc R
N49 N 0.0080(6) 0.3257(3) 0.4398(4) 0.030(2) Uani 1 1 d U
N50 N -0.0229(6) 0.3275(4) 0.4808(4) 0.043(3) Uani 1 1 d U
C86 C -0.1087(8) 0.3393(5) 0.4720(6) 0.054(4) Uani 1 1 d U
H69 H -0.1470 0.3414 0.4945 0.065 Uiso 1 1 calc R
C87 C -0.1228(9) 0.3462(7) 0.4293(7) 0.078(5) Uani 1 1 d U
H70 H -0.1752 0.3562 0.4134 0.094 Uiso 1 1 calc R
C88 C -0.0515(8) 0.3373(6) 0.4078(5) 0.060(4) Uani 1 1 d U
H271 H -0.0471 0.3394 0.3756 0.072 Uiso 1 1 calc R
N51 N 0.1457(6) 0.2666(4) 0.5033(3) 0.030(2) Uani 1 1 d U
N52 N 0.0901(6) 0.2745(4) 0.5341(4) 0.039(3) Uani 1 1 d U
C89 C 0.1095(10) 0.2335(6) 0.5740(6) 0.071(5) Uani 1 1 d U
H272 H 0.0783 0.2282 0.6004 0.085 Uiso 1 1 calc R
C90 C 0.1737(11) 0.2034(7) 0.5717(6) 0.086(6) Uani 1 1 d U
H73 H 0.2026 0.1736 0.5969 0.104 Uiso 1 1 calc R
C91 C 0.1966(8) 0.2210(5) 0.5250(5) 0.043(3) Uani 1 1 d U
H274 H 0.2398 0.2037 0.5118 0.052 Uiso 1 1 calc R
N53 N 0.1050(6) 0.3745(4) 0.4716(4) 0.040(3) Uani 1 1 d U
N54 N 0.0593(7) 0.3648(4) 0.5085(4) 0.044(3) Uani 1 1 d U
C92 C 0.0463(9) 0.4034(5) 0.5268(5) 0.057(4) Uani 1 1 d U
H275 H 0.0120 0.4082 0.5506 0.068 Uiso 1 1 calc R
C93 C 0.0922(10) 0.4329(6) 0.5040(6) 0.069(4) Uani 1 1 d U
H76 H 0.1008 0.4608 0.5110 0.082 Uiso 1 1 calc R
C94 C 0.1236(8) 0.4161(5) 0.4700(4) 0.039(3) Uani 1 1 d U
H77 H 0.1555 0.4321 0.4474 0.047 Uiso 1 1 calc R
C95 C 0.0231(7) 0.3226(4) 0.5213(5) 0.033(3) Uani 1 1 d .
C96 C -0.0242(10) 0.3232(6) 0.5628(5) 0.060(4) Uani 1 1 d U
H78 H 0.0116 0.3179 0.5909 0.072 Uiso 1 1 calc R
H79 H -0.0657 0.3563 0.5553 0.072 Uiso 1 1 calc R
O2 O -0.0625(6) 0.2811(4) 0.5725(4) 0.063(3) Uani 1 1 d U
C97 C -0.1178(10) 0.2820(6) 0.6079(5) 0.068(5) Uani 1 1 d U
H80 H -0.1467 0.2562 0.6101 0.082 Uiso 1 1 calc R
H81 H -0.1583 0.3158 0.5971 0.082 Uiso 1 1 calc R
C98 C -0.0823(8) 0.2724(6) 0.6547(4) 0.095(5) Uani 1 1 d GU
C99 C -0.0324(9) 0.2234(5) 0.6776(5) 0.112(7) Uani 1 1 d GU
H99 H -0.0260 0.1985 0.6628 0.134 Uiso 1 1 calc R
C100 C 0.0081(10) 0.2108(4) 0.7219(5) 0.153(8) Uani 1 1 d GU
H100 H 0.0421 0.1774 0.7376 0.183 Uiso 1 1 calc R
C101 C -0.0013(10) 0.2473(6) 0.7435(4) 0.158(8) Uani 1 1 d GU
C102 C -0.0512(10) 0.2963(5) 0.7206(5) 0.120(7) Uani 1 1 d GU
H102 H -0.0576 0.3212 0.7353 0.144 Uiso 1 1 calc R
C103 C -0.0917(8) 0.3088(4) 0.6762(5) 0.123(7) Uani 1 1 d GU
H103 H -0.1257 0.3423 0.6606 0.147 Uiso 1 1 calc R
C104 C 0.0450(19) 0.2356(10) 0.7916(8) 0.176(10) Uani 1 1 d U
H86 H 0.0407 0.2678 0.7972 0.212 Uiso 1 1 calc R
H87 H 0.1026 0.2192 0.7908 0.212 Uiso 1 1 calc R
S8 S 0.0056(7) 0.1938(4) 0.8403(2) 0.196(4) Uani 1 1 d U
C105 C 0.0730(19) 0.1938(10) 0.8867(10) 0.166(7) Uani 1 1 d DU
C106 C 0.133(2) 0.1539(15) 0.9089(9) 0.207(11) Uani 1 1 d DU
C107 C 0.170(2) 0.0993(13) 0.9145(14) 0.262(16) Uani 1 1 d DU
H88 H 0.1306 0.0870 0.9015 0.393 Uiso 1 1 calc R
H89 H 0.1844 0.0789 0.9484 0.393 Uiso 1 1 calc R
H90 H 0.2179 0.0961 0.8974 0.393 Uiso 1 1 calc R
S9 S 0.0447(6) 0.2448(3) 0.9062(3) 0.170(3) Uani 1 1 d DU
C108 C 0.1326(13) 0.2195(7) 0.9471(6) 0.221(13) Uani 1 1 d DU
S10 S 0.1864(7) 0.1554(4) 0.9603(3) 0.228(4) Uani 1 1 d DU
C109 C 0.1536(11) 0.2494(7) 0.9682(6) 0.224(12) Uani 1 1 d DU
S11 S 0.2435(5) 0.2289(4) 1.0071(3) 0.202(4) Uani 1 1 d DU
C110 C 0.2453(15) 0.2920(8) 0.9991(11) 0.202(5) Uani 1 1 d DU
C111 C 0.1801(13) 0.3325(8) 0.9802(12) 0.194(5) Uani 1 1 d DU
S12 S 0.0998(5) 0.3122(3) 0.9595(2) 0.157(3) Uani 1 1 d DU
S13 S 0.3263(6) 0.2996(5) 1.0312(4) 0.243(5) Uani 1 1 d DU
C112 C 0.2707(18) 0.3514(9) 1.0475(11) 0.202(6) Uani 1 1 d DU
H91 H 0.2334 0.3383 1.0703 0.242 Uiso 1 1 calc R
H92 H 0.3095 0.3597 1.0656 0.242 Uiso 1 1 calc R
C113 C 0.2230(17) 0.3998(11) 1.0123(10) 0.216(6) Uani 1 1 d DU
H93 H 0.2604 0.4157 0.9917 0.260 Uiso 1 1 calc R
H94 H 0.1976 0.4227 1.0296 0.260 Uiso 1 1 calc R
S14 S 0.1473(8) 0.3966(4) 0.9754(3) 0.233(5) Uani 1 1 d DU
N55 N 0.5140(6) 0.1339(4) 0.3218(3) 0.032(2) Uani 1 1 d U
N56 N 0.5826(6) 0.0930(4) 0.3438(4) 0.036(3) Uani 1 1 d U
C114 C 0.5875(9) 0.0568(6) 0.3262(5) 0.053(4) Uani 1 1 d U
H95 H 0.6273 0.0248 0.3361 0.064 Uiso 1 1 calc R
C115 C 0.5267(9) 0.0728(6) 0.2914(5) 0.060(4) Uani 1 1 d U
H96 H 0.5152 0.0554 0.2717 0.072 Uiso 1 1 calc R
C116 C 0.4850(8) 0.1206(6) 0.2913(5) 0.049(3) Uani 1 1 d U
H97 H 0.4385 0.1415 0.2701 0.059 Uiso 1 1 calc R
N57 N 0.6021(6) 0.1852(4) 0.3543(4) 0.030(2) Uani 1 1 d U
N58 N 0.6564(6) 0.1402(4) 0.3700(4) 0.044(3) Uani 1 1 d U
C117 C 0.7328(8) 0.1432(6) 0.3734(6) 0.065(4) Uani 1 1 d U
H98 H 0.7803 0.1154 0.3834 0.078 Uiso 1 1 calc R
C118 C 0.7290(9) 0.1909(6) 0.3604(6) 0.070(5) Uani 1 1 d U
H299 H 0.7730 0.2050 0.3586 0.084 Uiso 1 1 calc R
C119 C 0.6425(8) 0.2194(5) 0.3488(5) 0.047(3) Uani 1 1 d U
H300 H 0.6202 0.2553 0.3394 0.056 Uiso 1 1 calc R
N59 N 0.5100(5) 0.1310(4) 0.4166(4) 0.031(2) Uani 1 1 d U
N60 N 0.5770(6) 0.0933(4) 0.4230(4) 0.044(3) Uani 1 1 d U
C120 C 0.5837(8) 0.0571(5) 0.4666(5) 0.043(3) Uani 1 1 d U
H101 H 0.6252 0.0259 0.4789 0.052 Uiso 1 1 calc R
C121 C 0.5199(9) 0.0735(5) 0.4897(6) 0.054(4) Uani 1 1 d U
H302 H 0.5087 0.0577 0.5214 0.065 Uiso 1 1 calc R
C122 C 0.4759(8) 0.1184(5) 0.4559(5) 0.042(3) Uani 1 1 d U
H303 H 0.4256 0.1383 0.4608 0.051 Uiso 1 1 calc R
C123 C 0.6271(8) 0.0915(5) 0.3851(5) 0.037(3) Uani 1 1 d .
C124 C 0.7030(7) 0.0467(5) 0.4020(5) 0.043(4) Uani 1 1 d .
H104 H 0.7357 0.0506 0.4269 0.052 Uiso 1 1 calc R
H105 H 0.6881 0.0145 0.4160 0.052 Uiso 1 1 calc R
O3 O 0.7502(6) 0.0448(4) 0.3615(4) 0.062(3) Uani 1 1 d U
C125 C 0.8205(10) 0.0042(7) 0.3742(6) 0.083(6) Uani 1 1 d .
H106 H 0.8618 0.0124 0.3907 0.099 Uiso 1 1 calc R
H107 H 0.8091 -0.0267 0.3965 0.099 Uiso 1 1 calc R
C126 C 0.8498(8) -0.0053(5) 0.3340(4) 0.090(5) Uani 1 1 d GU
C127 C 0.8822(8) 0.0272(4) 0.2986(6) 0.106(6) Uani 1 1 d GU
H127 H 0.8863 0.0581 0.3012 0.127 Uiso 1 1 calc R
C128 C 0.9086(8) 0.0143(6) 0.2594(5) 0.136(7) Uani 1 1 d GU
H128 H 0.9307 0.0365 0.2352 0.163 Uiso 1 1 calc R
C129 C 0.9025(8) -0.0309(6) 0.2555(5) 0.121(6) Uani 1 1 d GU
C130 C 0.8701(8) -0.0634(4) 0.2909(5) 0.105(6) Uani 1 1 d GU
H130 H 0.8660 -0.0943 0.2882 0.126 Uiso 1 1 calc R
C131 C 0.8437(7) -0.0506(5) 0.3301(5) 0.100(5) Uani 1 1 d GU
H131 H 0.8216 -0.0727 0.3543 0.120 Uiso 1 1 calc R
C132 C 0.9351(14) -0.0406(9) 0.2124(8) 0.134(7) Uani 1 1 d U
H112 H 0.9629 -0.0772 0.2201 0.161 Uiso 1 1 calc R
H113 H 0.9736 -0.0207 0.1998 0.161 Uiso 1 1 calc R
S15 S 0.8430(5) -0.0194(3) 0.1666(2) 0.159(3) Uani 1 1 d DU
C133 C 0.7620(9) -0.0377(5) 0.1938(8) 0.182(6) Uani 1 1 d DU
C134 C 0.7114(14) -0.0270(7) 0.2253(9) 0.203(8) Uani 1 1 d DU
C135 C 0.6804(17) 0.0298(7) 0.2158(9) 0.201(11) Uani 1 1 d DU
H114 H 0.6866 0.0363 0.2454 0.301 Uiso 1 1 calc R
H115 H 0.6234 0.0419 0.2037 0.301 Uiso 1 1 calc R
H116 H 0.7112 0.0478 0.1920 0.301 Uiso 1 1 calc R
S16 S 0.7805(5) -0.1057(3) 0.2083(3) 0.167(3) Uani 1 1 d DU
C136 C 0.7233(15) -0.1146(6) 0.2576(8) 0.194(10) Uani 1 1 d DU
S17 S 0.6521(5) -0.0579(3) 0.2583(3) 0.188(3) Uani 1 1 d DU
C137 C 0.7190(13) -0.1607(6) 0.2874(7) 0.162(8) Uani 1 1 d DU
S18 S 0.6455(5) -0.1706(3) 0.3273(3) 0.167(3) Uani 1 1 d DU
C138 C 0.7001(15) -0.2313(10) 0.3587(8) 0.181(9) Uani 1 1 d DU
C139 C 0.7637(13) -0.2517(7) 0.3391(7) 0.130(5) Uani 1 1 d DU
S19 S 0.7788(6) -0.2146(3) 0.2798(3) 0.177(3) Uani 1 1 d DU
S20 S 0.6677(4) -0.2638(3) 0.4128(2) 0.153(2) Uani 1 1 d DU
S21 S 0.8227(6) -0.3166(3) 0.3578(3) 0.174(3) Uani 1 1 d D
C140 C 0.7357(13) -0.3254(9) 0.4322(8) 0.123(5) Uani 1 1 d DU
H117 H 0.7852 -0.3241 0.4477 0.147 Uiso 1 1 calc R
H118 H 0.7115 -0.3483 0.4567 0.147 Uiso 1 1 calc R
C141 C 0.7594(16) -0.3483(10) 0.3948(8) 0.145(7) Uani 1 1 d DU
H119 H 0.7107 -0.3452 0.3755 0.174 Uiso 1 1 calc R
H120 H 0.7880 -0.3850 0.4100 0.174 Uiso 1 1 calc R
N61 N 0.4858(7) 0.4611(5) 0.2744(4) 0.057(3) Uani 1 1 d U
N62 N 0.5020(7) 0.5096(4) 0.2578(4) 0.052(3) Uani 1 1 d U
C142 C 0.5761(10) 0.5053(7) 0.2546(7) 0.099(7) Uani 1 1 d U
H121 H 0.5998 0.5325 0.2430 0.119 Uiso 1 1 calc R
C143 C 0.6159(11) 0.4549(7) 0.2704(9) 0.116(7) Uani 1 1 d U
H122 H 0.6722 0.4399 0.2717 0.140 Uiso 1 1 calc R
C144 C 0.5556(10) 0.4292(6) 0.2846(6) 0.068(4) Uani 1 1 d U
H123 H 0.5658 0.3934 0.2996 0.081 Uiso 1 1 calc R
N63 N 0.3461(6) 0.5164(3) 0.2138(3) 0.058(3) Uani 1 1 d GU
N64 N 0.3834(6) 0.5558(4) 0.2082(3) 0.068(4) Uani 1 1 d GU
C145 C 0.3636(7) 0.5903(3) 0.1605(3) 0.083(5) Uani 1 1 d GU
H145 H 0.3805 0.6202 0.1470 0.100 Uiso 1 1 calc R
C146 C 0.3141(8) 0.5723(4) 0.1366(3) 0.088(5) Uani 1 1 d GU
H146 H 0.2921 0.5880 0.1042 0.106 Uiso 1 1 calc R
C147 C 0.3033(7) 0.5266(4) 0.1695(4) 0.078(5) Uani 1 1 d GU
H147 H 0.2727 0.5065 0.1630 0.093 Uiso 1 1 calc R
N65 N 0.3486(8) 0.5163(4) 0.3048(4) 0.058(3) Uani 1 1 d U
N66 N 0.3880(7) 0.5539(4) 0.2859(4) 0.049(3) Uani 1 1 d U
C148 C 0.3802(10) 0.5813(6) 0.3153(5) 0.066(4) Uani 1 1 d U
H327 H 0.4024 0.6089 0.3108 0.079 Uiso 1 1 calc R
C149 C 0.3375(11) 0.5647(7) 0.3511(6) 0.078(5) Uani 1 1 d U
H328 H 0.3223 0.5789 0.3752 0.094 Uiso 1 1 calc R
C150 C 0.3191(9) 0.5222(6) 0.3466(5) 0.060(4) Uani 1 1 d U
H129 H 0.2916 0.5012 0.3681 0.072 Uiso 1 1 calc R
C151 C 0.4306(9) 0.5569(6) 0.2449(5) 0.052(4) Uani 1 1 d U
C152 C 0.4626(10) 0.6021(6) 0.2291(6) 0.075(4) Uani 1 1 d U
H330 H 0.5009 0.6006 0.2543 0.090 Uiso 1 1 calc R
H331 H 0.4905 0.6036 0.1999 0.090 Uiso 1 1 calc R
O4 O 0.3941(7) 0.6452(4) 0.2197(4) 0.081(3) Uani 1 1 d U
C153 C 0.4205(11) 0.6923(6) 0.2068(8) 0.113(6) Uani 1 1 d DU
H132 H 0.4583 0.6905 0.2325 0.135 Uiso 1 1 calc R
H133 H 0.4471 0.6977 0.1769 0.135 Uiso 1 1 calc R
C154 C 0.3456(8) 0.7334(5) 0.2005(6) 0.130(7) Uani 1 1 d GDU
C155 C 0.2894(11) 0.7301(5) 0.2338(4) 0.121(6) Uani 1 1 d GU
H155 H 0.2976 0.7000 0.2611 0.145 Uiso 1 1 calc R
C156 C 0.2213(9) 0.7708(7) 0.2272(5) 0.108(6) Uani 1 1 d GU
H156 H 0.1829 0.7686 0.2500 0.130 Uiso 1 1 calc R
C157 C 0.2094(8) 0.8148(5) 0.1874(6) 0.131(7) Uani 1 1 d GU
C158 C 0.2655(11) 0.8181(5) 0.1541(4) 0.126(7) Uani 1 1 d GU
H158 H 0.2574 0.8481 0.1269 0.151 Uiso 1 1 calc R
C159 C 0.3337(9) 0.7773(6) 0.1607(5) 0.129(7) Uani 1 1 d GU
H159 H 0.3721 0.7796 0.1380 0.155 Uiso 1 1 calc R
C160 C 0.1379(16) 0.8644(9) 0.1800(9) 0.155(8) Uani 1 1 d U
H138 H 0.0954 0.8556 0.2006 0.186 Uiso 1 1 calc R
H139 H 0.1141 0.8789 0.1464 0.186 Uiso 1 1 calc R
S22 S 0.1763(5) 0.9128(3) 0.1952(2) 0.140(3) Uani 1 1 d U
C161 C 0.1993(16) 0.8806(10) 0.2565(7) 0.122(6) Uani 1 1 d U
C162 C 0.2719(15) 0.8574(11) 0.2796(6) 0.161(9) Uani 1 1 d DU
C163 C 0.3431(13) 0.8430(10) 0.2570(7) 0.146(9) Uani 1 1 d DU
H140 H 0.3545 0.8071 0.2604 0.220 Uiso 1 1 calc R
H141 H 0.3887 0.8481 0.2722 0.220 Uiso 1 1 calc R
H142 H 0.3348 0.8641 0.2232 0.220 Uiso 1 1 calc R
S23 S 0.1147(4) 0.8908(2) 0.2890(2) 0.1100(19) Uani 1 1 d U
C164 C 0.1680(12) 0.8532(7) 0.3441(6) 0.085(5) Uani 1 1 d U
S24 S 0.2721(4) 0.8253(3) 0.3421(2) 0.115(2) Uani 1 1 d DU
C165 C 0.1310(12) 0.8443(7) 0.3866(7) 0.097(6) Uani 1 1 d U
S25 S 0.1887(3) 0.8073(2) 0.44089(18) 0.0885(15) Uani 1 1 d U
C166 C 0.1080(10) 0.8289(6) 0.4739(5) 0.067(4) Uani 1 1 d DU
C167 C 0.0382(9) 0.8582(7) 0.4483(6) 0.082(5) Uani 1 1 d DU
S26 S 0.0299(3) 0.86807(19) 0.38765(18) 0.0875(15) Uani 1 1 d U
S27 S 0.1280(3) 0.8040(2) 0.53471(18) 0.0960(17) Uani 1 1 d DU
C168 C 0.0358(9) 0.7871(7) 0.5440(8) 0.131(8) Uani 1 1 d DU
H143 H 0.0390 0.7591 0.5317 0.157 Uiso 1 1 calc R
H144 H 0.0330 0.7730 0.5788 0.157 Uiso 1 1 calc R
C169 C -0.0376(11) 0.8248(7) 0.5239(8) 0.128(8) Uani 1 1 d DU
H345 H -0.0580 0.8383 0.5492 0.154 Uiso 1 1 calc R
H346 H -0.0756 0.8067 0.5184 0.154 Uiso 1 1 calc R
S28 S -0.0487(3) 0.87804(19) 0.47189(17) 0.0813(14) Uani 1 1 d DU
B5 B 0.6300(10) -0.0750(7) 0.4186(7) 0.081(5) Uani 1 1 d DU
F1 F 0.7033(6) -0.0752(3) 0.4001(4) 0.100(3) Uani 1 1 d DU
F2 F 0.6465(5) -0.1207(3) 0.4587(3) 0.076(3) Uani 1 1 d DU
F3 F 0.5751(7) -0.0786(4) 0.3832(4) 0.137(5) Uani 1 1 d DU
F4 F 0.5955(5) -0.0370(3) 0.4294(4) 0.087(3) Uani 1 1 d DU
B6 B 0.8450(19) 0.4355(10) 0.9561(10) 0.116(6) Uani 1 1 d DU
F5 F 0.8061(11) 0.3997(7) 0.9591(5) 0.245(9) Uani 1 1 d DU
F6 F 0.9158(9) 0.4156(6) 0.9626(3) 0.151(5) Uani 1 1 d U
F7 F 0.8116(6) 0.4751(4) 0.9120(3) 0.101(3) Uani 1 1 d U
F8 F 0.8233(13) 0.4570(7) 0.9900(5) 0.240(8) Uani 1 1 d DU
B7 B 0.7961(13) 0.4534(9) 0.5480(7) 0.092(5) Uani 1 1 d DU
F9 F 0.8144(9) 0.4047(4) 0.5871(5) 0.151(5) Uani 1 1 d DU
F10 F 0.7901(5) 0.4924(3) 0.5664(3) 0.068(2) Uani 1 1 d U
F11 F 0.7333(9) 0.4615(5) 0.5208(7) 0.213(8) Uani 1 1 d U
F12 F 0.8587(9) 0.4535(5) 0.5200(5) 0.163(6) Uani 1 1 d DU
B8 B 0.7786(13) 0.3288(7) 0.3228(7) 0.177(8) Uani 1 1 d DU
F13 F 0.7158(10) 0.3172(6) 0.3046(5) 0.241(7) Uani 1 1 d DU
F14 F 0.8182(7) 0.2834(4) 0.3608(4) 0.138(4) Uani 1 1 d DU
F15 F 0.7440(9) 0.3686(4) 0.3431(5) 0.190(6) Uani 1 1 d DU
F16 F 0.8270(12) 0.3441(6) 0.2942(6) 0.322(11) Uani 1 1 d DU
N67 N 0.5638(14) 0.3489(12) 0.0564(7) 0.244(10) Uani 1 1 d GDU
N68 N 0.5669(16) 0.3165(9) 0.0296(11) 0.260(10) Uani 1 1 d GU
C183 C 0.6105(17) 0.3327(12) -0.0101(9) 0.274(12) Uani 1 1 d GU
H183 H 0.6217 0.3177 -0.0340 0.329 Uiso 1 1 calc R
C184 C 0.6344(15) 0.3750(12) -0.0079(10) 0.269(12) Uani 1 1 d GU
H184 H 0.6644 0.3934 -0.0300 0.322 Uiso 1 1 calc R
C185 C 0.6055(18) 0.3851(9) 0.0332(11) 0.273(11) Uani 1 1 d GU
H185 H 0.6128 0.4114 0.0434 0.328 Uiso 1 1 calc R

loop_
_atom_site_aniso_label
_atom_site_aniso_U_11
_atom_site_aniso_U_22
_atom_site_aniso_U_33
_atom_site_aniso_U_23
_atom_site_aniso_U_13
_atom_site_aniso_U_12
Fe1 0.0173(10) 0.0299(11) 0.0398(11) -0.0067(9) -0.0014(8) -0.0059(8)
C1 0.024(7) 0.018(7) 0.052(8) -0.003(6) 0.008(7) -0.003(6)
N1 0.028(6) 0.056(8) 0.035(7) -0.007(6) 0.009(5) -0.008(6)
Ni1 0.0339(11) 0.0620(13) 0.0296(10) 0.0001(10) -0.0081(8) -0.0183(9)
N2 0.035(7) 0.051(8) 0.019(6) 0.001(5) -0.006(5) -0.011(6)
C2 0.034(7) 0.055(7) 0.034(7) -0.002(5) 0.014(6) -0.020(6)
Fe2 0.0375(12) 0.0397(13) 0.0479(13) 0.0040(11) -0.0062(10) -0.0178(10)
C3 0.034(5) 0.042(5) 0.040(5) -0.012(4) -0.003(4) -0.012(4)
N3 0.032(4) 0.044(5) 0.043(4) -0.012(4) 0.004(4) -0.014(4)
Ni2 0.0233(9) 0.0346(10) 0.0420(10) -0.0129(9) 0.0066(8) -0.0113(8)
N4 0.034(4) 0.029(4) 0.024(4) -0.006(3) -0.002(3) -0.014(3)
C4 0.024(4) 0.022(4) 0.024(4) 0.001(3) 0.000(3) -0.014(3)
C5 0.026(4) 0.022(4) 0.018(4) -0.009(4) -0.004(4) -0.009(4)
N5 0.028(4) 0.032(4) 0.024(4) -0.005(3) 0.003(3) -0.006(3)
Ni3 0.0223(9) 0.0346(10) 0.0424(11) -0.0097(9) 0.0032(8) -0.0099(8)
N6 0.028(4) 0.038(4) 0.038(4) -0.007(4) -0.001(4) -0.014(4)
C6 0.018(4) 0.021(4) 0.029(5) -0.003(4) -0.002(4) -0.009(4)
Fe3 0.0261(11) 0.0429(12) 0.0373(11) -0.0158(10) 0.0044(9) -0.0167(9)
C7 0.046(7) 0.028(7) 0.029(7) -0.003(6) -0.007(7) -0.015(7)
N7 0.035(6) 0.035(6) 0.035(6) -0.021(5) 0.000(5) -0.018(5)
N8 0.029(6) 0.028(6) 0.037(6) -0.004(5) -0.014(5) -0.010(5)
C8 0.020(7) 0.051(9) 0.039(8) -0.006(6) -0.001(6) -0.013(7)
Fe4 0.0350(12) 0.0795(16) 0.0257(11) -0.0097(11) 0.0032(9) -0.0218(11)
C9 0.035(5) 0.037(5) 0.023(5) -0.008(4) 0.001(4) -0.007(4)
N9 0.036(4) 0.040(4) 0.028(4) -0.009(4) 0.000(4) -0.008(4)
C10 0.021(7) 0.048(10) 0.053(10) -0.010(7) 0.012(7) -0.012(7)
N10 0.026(7) 0.073(9) 0.049(8) -0.014(6) 0.008(6) -0.021(6)
Ni4 0.0429(12) 0.0515(12) 0.0413(11) -0.0025(10) -0.0021(9) -0.0286(9)
N11 0.061(8) 0.043(7) 0.032(6) 0.007(6) 0.006(6) -0.028(7)
C11 0.057(9) 0.030(8) 0.040(8) 0.016(7) 0.004(8) -0.020(8)
N12 0.041(7) 0.049(7) 0.027(6) -0.008(5) 0.000(5) -0.029(6)
C12 0.023(7) 0.060(9) 0.030(7) -0.028(6) 0.007(6) -0.017(7)
N13 0.024(6) 0.047(6) 0.038(6) -0.033(6) -0.009(4) -0.005(5)
N14 0.040(7) 0.040(7) 0.068(8) -0.029(6) -0.018(5) 0.000(5)
C13 0.082(12) 0.055(9) 0.075(11) -0.044(8) -0.017(7) -0.017(8)
C14 0.083(13) 0.117(13) 0.091(12) -0.079(11) 0.004(8) -0.028(10)
C15 0.042(7) 0.049(6) 0.033(6) -0.015(5) -0.019(5) -0.004(5)
N15 0.025(5) 0.035(6) 0.049(7) -0.009(6) -0.009(5) -0.009(4)
N16 0.039(6) 0.040(6) 0.048(7) -0.002(6) -0.008(6) -0.016(5)
C16 0.048(8) 0.076(8) 0.108(13) 0.002(11) -0.013(10) -0.037(7)
C17 0.026(7) 0.075(9) 0.157(16) -0.021(12) -0.012(10) -0.018(6)
C18 0.023(7) 0.050(7) 0.136(14) 0.008(10) -0.005(9) -0.005(5)
N17 0.018(6) 0.026(6) 0.051(6) 0.005(5) -0.013(5) -0.003(4)
N18 0.046(7) 0.032(6) 0.058(7) -0.009(5) -0.004(6) -0.007(5)
C19 0.073(11) 0.043(8) 0.055(8) 0.002(6) -0.023(8) -0.023(7)
C20 0.054(9) 0.019(7) 0.063(8) 0.001(6) -0.020(7) -0.007(6)
C21 0.044(8) 0.033(7) 0.039(7) 0.006(6) -0.011(6) -0.001(6)
B1 0.046(8) 0.040(8) 0.056(8) -0.005(7) -0.009(7) -0.012(7)
N19 0.066(9) 0.043(7) 0.072(9) -0.019(7) -0.022(7) 0.003(6)
C24 0.135(16) 0.076(10) 0.129(15) -0.009(10) -0.036(11) -0.051(12)
C23 0.18(2) 0.081(11) 0.162(18) -0.033(12) -0.058(14) -0.055(13)
C22 0.21(2) 0.077(10) 0.152(18) -0.005(11) -0.066(15) -0.069(13)
N20 0.191(17) 0.078(10) 0.161(15) -0.005(10) -0.067(12) -0.073(11)
N21 0.047(6) 0.051(7) 0.040(7) -0.006(6) 0.004(6) -0.015(5)
N22 0.036(7) 0.073(7) 0.078(9) -0.014(8) -0.008(7) -0.004(5)
C25 0.055(8) 0.111(10) 0.172(18) -0.007(14) -0.018(13) -0.015(8)
C26 0.057(7) 0.102(8) 0.103(9) -0.028(7) -0.016(7) -0.039(6)
C27 0.054(8) 0.085(8) 0.071(11) -0.014(10) -0.010(9) -0.031(7)
N23 0.054(8) 0.028(6) 0.068(8) -0.008(6) 0.015(6) -0.016(5)
N24 0.062(8) 0.051(8) 0.073(9) -0.025(7) 0.003(6) -0.018(6)
C28 0.071(11) 0.036(9) 0.118(14) -0.038(9) -0.003(9) 0.002(7)
C29 0.067(11) 0.079(11) 0.072(11) -0.049(9) 0.013(7) 0.003(8)
C30 0.042(9) 0.058(9) 0.089(11) -0.037(9) 0.008(7) -0.007(6)
N25 0.077(9) 0.041(7) 0.050(7) 0.016(6) 0.018(6) -0.018(6)
N26 0.077(9) 0.032(7) 0.044(6) 0.002(6) -0.023(6) 0.007(6)
C31 0.117(15) 0.074(11) 0.076(11) 0.023(9) 0.001(10) -0.019(9)
C32 0.101(14) 0.098(14) 0.053(9) 0.024(8) 0.003(8) -0.043(10)
C33 0.084(11) 0.072(10) 0.046(9) -0.008(8) 0.018(7) -0.041(7)
N27 0.086(9) 0.084(8) 0.162(15) -0.027(10) -0.035(9) -0.031(8)
C36 0.062(10) 0.044(9) 0.28(2) -0.016(13) -0.022(12) 0.007(8)
C35 0.054(11) 0.102(10) 0.28(2) -0.011(15) -0.030(14) 0.013(8)
C34 0.087(13) 0.132(13) 0.28(2) -0.019(18) -0.014(14) -0.017(10)
N28 0.153(10) 0.147(9) 0.213(11) -0.027(8) 0.038(8) -0.034(8)
N29 0.037(7) 0.066(7) 0.032(6) -0.022(5) 0.009(5) -0.021(6)
N30 0.042(7) 0.058(7) 0.028(6) -0.004(5) -0.010(5) -0.021(6)
C37 0.111(14) 0.054(10) 0.082(11) 0.018(8) -0.042(10) -0.043(9)
C38 0.128(15) 0.078(10) 0.051(9) 0.002(7) -0.034(9) -0.055(10)
C39 0.079(11) 0.049(9) 0.037(8) -0.003(7) -0.004(7) -0.032(8)
N31 0.033(6) 0.052(7) 0.033(6) -0.024(6) 0.009(5) -0.028(6)
N32 0.036(7) 0.066(8) 0.034(6) -0.020(6) 0.002(5) -0.019(6)
C40 0.054(10) 0.108(12) 0.058(10) -0.059(9) 0.004(7) -0.031(8)
C41 0.076(12) 0.080(12) 0.078(12) -0.045(11) 0.016(9) -0.011(8)
C42 0.042(9) 0.061(11) 0.051(9) -0.033(9) 0.012(7) -0.018(8)
N33 0.037(5) 0.032(6) 0.033(6) -0.021(5) 0.009(4) -0.021(5)
N34 0.022(5) 0.041(6) 0.044(6) -0.005(5) -0.007(4) -0.019(5)
C43 0.022(6) 0.055(9) 0.068(8) -0.025(8) 0.007(6) -0.015(6)
C44 0.035(7) 0.071(10) 0.072(9) -0.036(9) 0.015(6) -0.034(7)
C45 0.035(7) 0.050(8) 0.062(7) -0.025(8) 0.020(5) -0.016(7)
N35 0.058(8) 0.083(9) 0.048(6) -0.038(7) -0.014(6) -0.024(7)
N36 0.102(12) 0.154(13) 0.065(8) -0.053(10) 0.003(7) -0.073(9)
B2 0.026(7) 0.042(7) 0.034(7) -0.012(6) 0.012(6) -0.009(6)
C46 0.109(14) 0.150(16) 0.067(10) -0.049(12) -0.013(9) -0.074(11)
C47 0.121(15) 0.126(15) 0.064(9) -0.051(11) -0.004(9) -0.059(11)
C48 0.096(12) 0.104(12) 0.051(8) -0.031(10) -0.006(8) -0.058(10)
N37 0.040(8) 0.146(12) 0.030(7) -0.035(8) 0.016(5) -0.034(8)
N38 0.073(10) 0.163(13) 0.034(7) -0.053(8) 0.024(6) -0.036(9)
C49 0.114(16) 0.161(17) 0.055(12) -0.056(12) 0.022(9) -0.038(12)
C50 0.127(17) 0.161(15) 0.051(12) -0.057(12) 0.014(9) -0.038(12)
C51 0.070(12) 0.138(15) 0.057(10) -0.045(11) 0.008(7) -0.020(10)
N39 0.062(7) 0.137(12) 0.023(6) -0.032(8) 0.015(5) -0.021(8)
N40 0.059(7) 0.152(9) 0.066(6) -0.028(7) 0.024(5) -0.036(7)
C52 0.074(11) 0.30(2) 0.075(10) -0.047(15) 0.025(9) -0.099(15)
C53 0.075(10) 0.28(2) 0.059(10) -0.036(15) 0.032(8) -0.085(14)
C54 0.031(9) 0.151(15) 0.075(9) -0.033(11) 0.012(7) -0.039(10)
N41 0.069(9) 0.132(11) 0.029(6) -0.025(7) -0.002(5) -0.042(7)
N42 0.121(11) 0.135(12) 0.051(8) -0.023(8) 0.029(7) -0.080(8)
C55 0.143(17) 0.193(19) 0.040(9) -0.003(10) -0.006(9) -0.056(13)
C56 0.159(16) 0.128(13) 0.043(9) -0.006(9) 0.003(10) -0.078(10)
C57 0.098(11) 0.098(12) 0.057(9) 0.001(9) -0.003(8) -0.066(8)
B3 0.090(11) 0.114(11) 0.074(10) -0.020(8) 0.028(8) -0.021(9)
B4 0.072(9) 0.050(9) 0.066(9) -0.010(7) 0.009(8) -0.015(7)
N43 0.043(8) 0.100(11) 0.037(7) 0.002(7) -0.016(6) -0.008(7)
N44 0.071(7) 0.094(7) 0.043(6) -0.040(6) -0.009(5) -0.030(5)
C58 0.116(14) 0.112(15) 0.082(13) -0.044(11) -0.013(10) 0.001(12)
C59 0.109(15) 0.174(18) 0.075(13) -0.056(12) -0.021(11) 0.028(12)
C60 0.073(11) 0.108(14) 0.068(11) -0.038(10) 0.011(8) -0.012(8)
N45 0.037(6) 0.047(7) 0.054(7) -0.003(6) -0.014(5) -0.011(6)
N46 0.057(8) 0.084(10) 0.077(8) -0.021(9) -0.004(7) -0.028(8)
C61 0.050(10) 0.190(17) 0.120(13) -0.060(15) -0.005(9) -0.053(12)
C62 0.073(10) 0.209(18) 0.136(14) -0.082(16) 0.021(9) -0.098(13)
C63 0.038(9) 0.093(11) 0.090(10) -0.041(10) 0.000(7) -0.029(9)
N47 0.057(7) 0.089(7) 0.043(6) -0.017(5) -0.022(5) -0.028(6)
N48 0.064(7) 0.096(7) 0.060(7) -0.021(5) -0.022(5) -0.022(6)
C64 0.102(9) 0.111(9) 0.058(7) -0.012(6) -0.028(6) -0.037(7)
C65 0.179(18) 0.121(12) 0.070(11) 0.026(9) -0.081(12) -0.064(13)
C66 0.140(15) 0.111(12) 0.055(10) 0.016(9) -0.049(10) -0.069(12)
C67 0.089(13) 0.066(11) 0.046(10) -0.009(9) -0.031(9) -0.026(10)
C68 0.114(14) 0.095(11) 0.060(10) -0.027(9) -0.043(10) -0.038(10)
O1 0.099(6) 0.106(5) 0.093(5) -0.039(4) -0.018(4) -0.038(4)
C69 0.168(17) 0.113(12) 0.109(13) -0.057(12) -0.048(12) -0.054(11)
C70 0.178(19) 0.137(13) 0.150(17) -0.053(13) -0.022(14) -0.088(12)
C71 0.24(2) 0.131(15) 0.28(2) -0.099(18) 0.008(18) -0.096(15)
C72 0.29(3) 0.133(14) 0.20(2) -0.049(18) -0.009(18) -0.094(16)
C73 0.33(3) 0.175(17) 0.145(19) -0.007(17) -0.012(17) -0.132(16)
C74 0.34(3) 0.20(2) 0.18(2) 0.01(2) 0.08(2) -0.146(19)
C75 0.22(2) 0.186(17) 0.22(2) -0.02(2) 0.003(17) -0.105(16)
C76 0.41(3) 0.22(2) 0.154(17) -0.02(2) 0.000(15) -0.19(2)
S1 0.326(15) 0.363(11) 0.263(11) -0.177(10) 0.042(8) -0.171(9)
C77 0.290(7) 0.303(5) 0.192(6) -0.083(4) -0.012(4) -0.088(4)
C78 0.289(7) 0.302(5) 0.193(6) -0.083(4) -0.013(4) -0.088(4)
C79 0.289(7) 0.302(5) 0.196(6) -0.082(4) -0.013(5) -0.088(5)
S2 0.345(9) 0.306(5) 0.274(7) -0.106(5) 0.055(6) -0.112(6)
C80 0.276(9) 0.299(6) 0.244(6) -0.091(5) 0.008(6) -0.082(5)
S3 0.289(7) 0.302(5) 0.192(6) -0.082(4) -0.012(4) -0.088(4)
C81 0.276(9) 0.298(6) 0.244(6) -0.091(5) 0.007(6) -0.084(5)
S4 0.241(10) 0.291(10) 0.221(7) -0.073(6) -0.022(5) -0.051(6)
C82 0.297(8) 0.291(7) 0.270(5) -0.109(5) 0.018(5) -0.077(5)
C83 0.297(8) 0.290(7) 0.271(5) -0.109(5) 0.018(4) -0.078(5)
S5 0.246(11) 0.281(7) 0.246(6) -0.068(7) -0.021(6) -0.060(7)
S6 0.340(9) 0.310(7) 0.285(6) -0.136(7) 0.043(6) -0.117(7)
S7 0.336(9) 0.299(9) 0.291(6) -0.117(5) 0.028(5) -0.098(7)
C84 0.300(8) 0.290(7) 0.289(6) -0.113(5) 0.015(5) -0.088(6)
C85 0.300(8) 0.290(7) 0.289(6) -0.114(5) 0.015(5) -0.088(6)
N49 0.024(5) 0.016(5) 0.041(6) 0.001(5) -0.002(4) -0.007(4)
N50 0.033(6) 0.027(6) 0.061(6) -0.003(6) 0.014(5) -0.013(5)
C86 0.036(7) 0.043(9) 0.074(9) -0.002(9) 0.025(7) -0.020(7)
C87 0.033(6) 0.102(13) 0.083(10) -0.003(11) 0.012(7) -0.030(9)
C88 0.028(7) 0.101(12) 0.055(8) -0.023(9) 0.004(5) -0.029(8)
N51 0.033(6) 0.021(5) 0.037(6) -0.010(4) 0.008(4) -0.009(4)
N52 0.045(7) 0.041(6) 0.039(6) -0.019(5) 0.006(5) -0.014(5)
C89 0.084(11) 0.063(10) 0.053(8) -0.008(7) 0.039(8) -0.017(8)
C90 0.078(12) 0.061(10) 0.062(9) 0.027(8) 0.026(9) 0.013(8)
C91 0.047(8) 0.030(7) 0.049(8) -0.016(6) 0.006(6) -0.002(5)
N53 0.035(7) 0.019(6) 0.058(7) -0.006(5) 0.011(5) -0.006(5)
N54 0.045(7) 0.032(6) 0.050(7) -0.012(6) 0.005(5) -0.007(5)
C92 0.082(11) 0.037(8) 0.064(10) -0.024(7) 0.032(7) -0.031(7)
C93 0.091(12) 0.058(10) 0.078(11) -0.035(8) 0.025(8) -0.041(8)
C94 0.061(9) 0.032(7) 0.027(7) -0.009(6) 0.000(5) -0.017(6)
C95 0.022(7) 0.019(7) 0.056(9) -0.012(7) 0.015(6) -0.006(6)
C96 0.088(12) 0.076(11) 0.049(9) -0.042(9) 0.046(8) -0.048(9)
O2 0.066(5) 0.060(4) 0.068(5) -0.021(4) 0.032(4) -0.029(4)
C97 0.108(13) 0.060(10) 0.060(10) -0.034(9) 0.051(9) -0.047(9)
C98 0.136(16) 0.100(12) 0.084(12) -0.044(9) 0.062(10) -0.073(11)
C99 0.21(2) 0.091(11) 0.070(11) -0.047(11) 0.060(11) -0.075(12)
C100 0.28(2) 0.112(13) 0.084(13) -0.048(11) 0.027(13) -0.060(14)
C101 0.29(2) 0.095(12) 0.123(15) -0.049(11) -0.010(14) -0.089(13)
C102 0.18(2) 0.112(12) 0.087(12) -0.043(11) 0.050(11) -0.070(12)
C103 0.21(2) 0.088(11) 0.096(13) -0.034(10) 0.048(12) -0.086(12)
C104 0.26(3) 0.17(2) 0.124(18) -0.043(15) -0.019(17) -0.107(19)
S8 0.317(12) 0.254(10) 0.085(5) -0.055(6) 0.024(6) -0.198(9)
C105 0.191(11) 0.196(11) 0.139(10) -0.080(8) 0.007(7) -0.071(8)
C106 0.24(2) 0.27(2) 0.139(19) -0.131(19) 0.018(13) -0.027(15)
C107 0.262(16) 0.262(16) 0.262(16) -0.092(6) 0.0255(19) -0.074(5)
S9 0.213(8) 0.185(7) 0.132(6) -0.062(6) -0.032(5) -0.080(6)
C108 0.28(3) 0.231(15) 0.122(19) -0.089(18) -0.089(19) 0.006(16)
S10 0.282(8) 0.237(7) 0.165(6) -0.099(6) -0.034(6) -0.036(6)
C109 0.29(2) 0.200(14) 0.14(2) -0.052(18) -0.13(2) -0.013(12)
S11 0.184(8) 0.248(7) 0.144(7) -0.104(7) -0.059(6) 0.035(6)
C110 0.201(5) 0.203(5) 0.202(5) -0.071(2) 0.0185(11) -0.0574(17)
C111 0.193(5) 0.194(5) 0.194(5) -0.067(2) 0.0182(11) -0.0550(17)
S12 0.195(7) 0.206(6) 0.064(4) -0.050(5) -0.038(4) -0.040(5)
S13 0.167(8) 0.383(12) 0.211(10) -0.179(10) -0.004(7) -0.034(7)
C112 0.202(6) 0.202(6) 0.202(6) -0.070(2) 0.0196(12) -0.0572(19)
C113 0.216(6) 0.217(6) 0.216(6) -0.076(2) 0.0203(12) -0.062(2)
S14 0.314(13) 0.237(8) 0.168(8) -0.094(8) -0.016(8) -0.078(7)
N55 0.031(6) 0.029(6) 0.036(6) -0.007(5) -0.001(5) -0.014(4)
N56 0.035(6) 0.034(6) 0.037(6) -0.006(5) 0.002(5) -0.017(5)
C114 0.044(8) 0.058(8) 0.065(10) -0.033(8) 0.015(6) -0.011(6)
C115 0.045(9) 0.087(10) 0.067(10) -0.051(9) 0.012(7) -0.020(7)
C116 0.036(8) 0.078(9) 0.045(8) -0.034(8) 0.015(6) -0.021(6)
N57 0.028(5) 0.024(5) 0.045(6) -0.015(5) 0.011(5) -0.013(4)
N58 0.024(6) 0.030(5) 0.069(8) -0.008(6) -0.004(6) -0.007(4)
C117 0.019(6) 0.068(8) 0.107(12) -0.025(10) -0.005(8) -0.017(6)
C118 0.034(7) 0.079(9) 0.109(13) -0.040(11) 0.001(9) -0.028(7)
C119 0.045(7) 0.050(7) 0.058(9) -0.021(7) -0.003(7) -0.029(5)
N59 0.007(5) 0.034(6) 0.057(6) -0.022(5) 0.002(4) -0.009(4)
N60 0.029(6) 0.024(6) 0.084(8) -0.017(5) 0.003(5) -0.019(4)
C120 0.048(8) 0.031(7) 0.054(8) -0.017(6) -0.007(6) -0.014(6)
C121 0.057(9) 0.028(8) 0.069(8) -0.008(6) 0.007(7) -0.011(6)
C122 0.040(7) 0.027(7) 0.060(8) -0.005(6) 0.004(6) -0.021(5)
C123 0.039(8) 0.030(8) 0.051(9) -0.024(7) 0.017(7) -0.014(6)
C124 0.036(8) 0.025(8) 0.045(9) 0.003(7) 0.005(7) 0.008(6)
O3 0.052(5) 0.061(5) 0.065(5) -0.018(4) 0.010(4) -0.007(4)
C125 0.072(13) 0.095(14) 0.079(13) -0.054(12) 0.010(10) 0.013(11)
C126 0.079(13) 0.068(12) 0.116(14) -0.030(10) -0.015(10) -0.014(10)
C127 0.097(15) 0.115(13) 0.105(14) -0.033(11) -0.015(11) -0.038(11)
C128 0.155(18) 0.119(15) 0.128(15) -0.036(12) 0.015(13) -0.037(14)
C129 0.113(15) 0.096(13) 0.136(13) -0.042(11) 0.014(11) 0.004(12)
C130 0.105(15) 0.077(12) 0.108(13) -0.032(10) -0.010(10) 0.015(10)
C131 0.102(14) 0.099(12) 0.117(12) -0.058(11) -0.005(10) -0.031(11)
C132 0.138(11) 0.132(11) 0.115(9) -0.035(8) 0.007(8) -0.019(8)
S15 0.207(7) 0.178(6) 0.103(5) -0.054(5) 0.027(5) -0.066(6)
C133 0.193(9) 0.170(5) 0.177(10) -0.055(6) 0.044(7) -0.047(7)
C134 0.218(16) 0.162(6) 0.203(18) -0.042(10) 0.073(12) -0.037(11)
C135 0.25(3) 0.159(7) 0.15(2) -0.027(19) 0.060(19) -0.028(16)
S16 0.204(8) 0.173(5) 0.127(5) -0.051(5) 0.031(5) -0.061(5)
C136 0.258(19) 0.163(4) 0.161(17) -0.064(12) 0.074(14) -0.048(11)
S17 0.168(8) 0.170(5) 0.196(8) -0.039(6) 0.038(5) -0.029(5)
C137 0.210(17) 0.166(4) 0.119(13) -0.065(8) 0.045(11) -0.048(9)
S18 0.156(7) 0.177(6) 0.139(6) -0.042(4) 0.024(4) -0.015(4)
C138 0.165(17) 0.189(11) 0.136(11) -0.026(9) 0.043(10) -0.004(9)
C139 0.130(9) 0.171(6) 0.098(7) -0.064(5) 0.003(5) -0.034(5)
S19 0.223(9) 0.162(5) 0.143(5) -0.058(5) 0.068(5) -0.046(6)
S20 0.126(6) 0.199(6) 0.124(5) -0.043(4) 0.016(4) -0.048(5)
S21 0.213(9) 0.134(6) 0.146(7) -0.054(6) 0.027(6) 0.006(6)
C140 0.097(13) 0.165(9) 0.136(11) -0.050(6) 0.029(12) -0.088(7)
C141 0.150(11) 0.176(9) 0.114(10) -0.039(8) 0.020(9) -0.070(7)
N61 0.053(6) 0.058(7) 0.043(7) 0.017(6) 0.002(6) -0.035(6)
N62 0.054(7) 0.048(6) 0.069(8) -0.026(7) 0.023(7) -0.036(6)
C142 0.040(8) 0.062(8) 0.163(16) 0.013(12) -0.008(11) -0.031(7)
C143 0.057(8) 0.076(10) 0.191(18) -0.006(14) 0.012(12) -0.032(7)
C144 0.052(8) 0.063(8) 0.077(11) -0.003(9) -0.002(9) -0.027(6)
N63 0.051(8) 0.060(8) 0.048(6) 0.016(6) 0.006(6) -0.035(6)
N64 0.102(10) 0.055(8) 0.046(7) 0.004(6) 0.015(7) -0.049(7)
C145 0.113(14) 0.071(11) 0.048(9) 0.021(8) 0.011(9) -0.053(9)
C146 0.119(15) 0.082(12) 0.049(8) 0.007(8) 0.009(9) -0.045(10)
C147 0.118(14) 0.078(11) 0.045(8) -0.015(8) 0.016(8) -0.051(10)
N65 0.074(9) 0.035(7) 0.061(8) -0.003(6) -0.001(6) -0.026(6)
N66 0.053(8) 0.047(7) 0.059(7) -0.025(6) 0.008(6) -0.025(6)
C148 0.082(12) 0.078(10) 0.057(10) -0.029(8) 0.005(8) -0.048(9)
C149 0.093(13) 0.084(12) 0.078(11) -0.045(9) 0.023(8) -0.037(9)
C150 0.063(10) 0.074(10) 0.051(8) -0.017(8) -0.011(6) -0.038(8)
C151 0.067(11) 0.071(8) 0.038(9) -0.025(8) 0.012(8) -0.044(8)
C152 0.075(4) 0.075(4) 0.075(4) -0.0255(17) 0.0074(11) -0.0222(15)
O4 0.088(5) 0.077(4) 0.082(5) -0.023(4) 0.014(4) -0.034(4)
C153 0.170(15) 0.075(8) 0.110(14) -0.033(11) 0.005(12) -0.060(8)
C154 0.183(17) 0.082(8) 0.125(15) -0.033(10) 0.017(12) -0.044(10)
C155 0.166(17) 0.127(13) 0.077(12) -0.037(11) -0.017(10) -0.050(10)
C156 0.143(15) 0.136(13) 0.074(11) -0.052(9) -0.012(10) -0.064(10)
C157 0.174(16) 0.139(13) 0.080(12) -0.054(10) -0.019(10) -0.025(11)
C158 0.191(18) 0.115(13) 0.059(11) -0.027(10) -0.011(10) -0.027(10)
C159 0.185(17) 0.088(12) 0.119(14) -0.036(10) 0.004(12) -0.048(10)
C160 0.166(11) 0.151(10) 0.155(11) -0.074(9) -0.011(8) -0.030(7)
S22 0.197(8) 0.125(5) 0.103(4) -0.040(4) 0.032(4) -0.051(5)
C161 0.145(11) 0.18(2) 0.082(7) -0.076(11) 0.031(7) -0.073(15)
C162 0.125(10) 0.22(3) 0.111(10) -0.008(16) 0.037(7) -0.077(17)
C163 0.128(13) 0.24(3) 0.074(12) -0.027(17) 0.020(10) -0.092(16)
S23 0.129(5) 0.106(5) 0.080(3) -0.027(3) 0.007(3) -0.017(4)
C164 0.098(9) 0.091(13) 0.073(6) -0.047(9) 0.001(6) -0.015(9)
S24 0.111(4) 0.163(6) 0.092(4) -0.072(4) 0.028(3) -0.037(4)
C165 0.088(9) 0.095(14) 0.080(6) -0.024(10) 0.007(7) 0.011(11)
S25 0.073(3) 0.103(4) 0.090(3) -0.037(3) -0.004(3) -0.022(3)
C166 0.080(8) 0.060(11) 0.069(6) -0.027(8) 0.007(6) -0.027(7)
C167 0.066(8) 0.098(14) 0.079(7) -0.025(9) 0.015(6) -0.024(8)
S26 0.096(4) 0.076(3) 0.076(3) -0.013(3) 0.008(3) -0.018(3)
S27 0.097(4) 0.112(4) 0.077(3) -0.023(3) 0.001(3) -0.041(3)
C168 0.089(10) 0.079(14) 0.157(18) 0.030(11) 0.047(12) -0.008(8)
C169 0.082(8) 0.095(14) 0.143(16) 0.039(11) 0.037(12) -0.025(10)
S28 0.069(3) 0.083(3) 0.078(3) -0.016(3) 0.005(2) -0.016(3)
B5 0.053(11) 0.072(11) 0.092(15) -0.003(8) -0.009(9) -0.009(11)
F1 0.104(7) 0.084(7) 0.114(8) -0.035(6) 0.046(6) -0.031(6)
F2 0.053(6) 0.057(5) 0.101(7) -0.008(5) -0.008(5) -0.012(4)
F3 0.170(11) 0.119(9) 0.099(8) 0.019(7) -0.047(8) -0.077(9)
F4 0.061(6) 0.045(5) 0.130(8) 0.000(5) 0.015(5) -0.015(4)
B6 0.121(9) 0.114(10) 0.096(9) -0.003(7) 0.003(9) -0.049(7)
F5 0.298(17) 0.222(14) 0.141(12) 0.121(9) -0.123(13) -0.195(15)
F6 0.143(9) 0.234(15) 0.042(6) 0.001(7) -0.022(6) -0.061(8)
F7 0.098(7) 0.133(8) 0.062(6) 0.014(6) 0.005(5) -0.079(6)
F8 0.30(2) 0.240(17) 0.081(8) -0.018(10) -0.027(11) 0.036(14)
B7 0.089(13) 0.127(13) 0.064(13) -0.048(8) 0.006(8) -0.018(16)
F9 0.220(14) 0.085(7) 0.161(11) -0.050(7) 0.063(9) -0.056(8)
F10 0.062(6) 0.072(6) 0.060(6) -0.021(5) 0.016(4) -0.007(5)
F11 0.145(10) 0.155(12) 0.34(2) -0.143(12) -0.135(12) 0.024(9)
F12 0.243(12) 0.201(13) 0.182(12) -0.159(10) 0.164(11) -0.167(12)
B8 0.172(11) 0.189(11) 0.172(12) -0.052(7) 0.032(7) -0.069(8)
F13 0.279(11) 0.234(11) 0.219(10) -0.070(8) -0.054(8) -0.097(8)
F14 0.137(10) 0.149(9) 0.169(11) -0.085(8) 0.025(8) -0.069(8)
F15 0.237(17) 0.150(10) 0.148(12) -0.025(9) -0.025(10) -0.034(10)
F16 0.56(3) 0.31(2) 0.280(19) -0.169(14) 0.27(2) -0.33(2)
N67 0.266(17) 0.254(17) 0.238(15) -0.095(12) 0.059(13) -0.102(13)
N68 0.271(17) 0.307(16) 0.235(17) -0.118(12) 0.069(13) -0.105(13)
C183 0.283(19) 0.298(18) 0.239(16) -0.084(13) 0.070(13) -0.092(14)
C184 0.272(18) 0.280(18) 0.244(17) -0.076(13) 0.064(13) -0.083(13)
C185 0.290(19) 0.274(17) 0.264(18) -0.082(13) 0.080(14) -0.108(13)

loop_
_atom_type_symbol
_atom_type_description
_atom_type_scat_dispersion_real
_atom_type_scat_dispersion_imag
_atom_type_scat_source
C C 0.0033 0.0016 'International Tables Vol C Tables 4.2.6.8 and 6.1.1.4'
H H 0.0000 0.0000 'International Tables Vol C Tables 4.2.6.8 and 6.1.1.4'
B B 0.0013 0.0007 'International Tables Vol C Tables 4.2.6.8 and 6.1.1.4'
N N 0.0061 0.0033 'International Tables Vol C Tables 4.2.6.8 and 6.1.1.4'
O O 0.0106 0.0060 'International Tables Vol C Tables 4.2.6.8 and 6.1.1.4'
F F 0.0171 0.0103 'International Tables Vol C Tables 4.2.6.8 and 6.1.1.4'
S S 0.1246 0.1234 'International Tables Vol C Tables 4.2.6.8 and 6.1.1.4'
Fe Fe 0.3463 0.8444 'International Tables Vol C Tables 4.2.6.8 and 6.1.1.4'
Ni Ni 0.3393 1.1124 'International Tables Vol C Tables 4.2.6.8 and 6.1.1.4'

loop_
_geom_angle_atom_site_label_1
_geom_angle_atom_site_label_2
_geom_angle_atom_site_label_3
_geom_angle
C5 Fe1 N15 177.5(5)
C5 Fe1 N13 89.6(4)
N15 Fe1 N13 87.9(4)
C5 Fe1 N17 90.9(4)
N15 Fe1 N17 89.1(4)
N13 Fe1 N17 87.5(4)
C5 Fe1 C1 88.1(5)
N15 Fe1 C1 91.9(5)
N13 Fe1 C1 92.0(5)
N17 Fe1 C1 178.9(5)
C5 Fe1 C4 89.0(5)
N15 Fe1 C4 93.5(5)
N13 Fe1 C4 178.4(5)
N17 Fe1 C4 93.2(4)
C1 Fe1 C4 87.2(5)
N1 C1 Fe1 177.5(12)
C1 N1 Ni1 175.5(11)
N1 Ni1 N47 172.4(4)
N1 Ni1 N9 92.3(4)
N47 Ni1 N9 92.9(3)
N1 Ni1 N2 92.8(4)
N47 Ni1 N2 92.6(4)
N9 Ni1 N2 91.8(4)
N1 Ni1 N45 90.6(4)
N47 Ni1 N45 83.8(4)
N9 Ni1 N45 174.7(5)
N2 Ni1 N45 92.5(5)
N1 Ni1 N43 91.1(5)
N47 Ni1 N43 83.1(4)
N9 Ni1 N43 93.1(5)
N2 Ni1 N43 173.6(4)
N45 Ni1 N43 82.4(5)
C2 N2 Ni1 171.8(11)
N2 C2 Fe2 173.0(13)
C3 Fe2 C2 87.5(5)
C3 Fe2 C11 88.2(5)
C2 Fe2 C11 87.0(6)
C3 Fe2 N23 92.9(5)
C2 Fe2 N23 179.3(5)
C11 Fe2 N23 92.6(6)
C3 Fe2 N21 91.4(5)
C2 Fe2 N21 91.8(5)
C11 Fe2 N21 178.7(6)
N23 Fe2 N21 88.7(5)
C3 Fe2 N25 177.7(5)
C2 Fe2 N25 90.9(6)
C11 Fe2 N25 93.5(5)
N23 Fe2 N25 88.6(5)
N21 Fe2 N25 86.8(5)
N3 C3 Fe2 178.2(12)
C3 N3 Ni2 175.3(11)
N4 Ni2 N7 92.3(4)
N4 Ni2 N3 90.2(4)
N7 Ni2 N3 91.2(4)
N4 Ni2 N49 92.5(4)
N7 Ni2 N49 174.0(4)
N3 Ni2 N49 92.5(4)
N4 Ni2 N51 92.5(4)
N7 Ni2 N51 92.4(4)
N3 Ni2 N51 175.4(4)
N49 Ni2 N51 83.7(4)
N4 Ni2 N53 175.3(4)
N7 Ni2 N53 91.4(4)
N3 Ni2 N53 92.6(4)
N49 Ni2 N53 83.7(4)
N51 Ni2 N53 84.4(4)
C4 N4 Ni2 175.3(10)
N4 C4 Fe1 178.3(10)
N5 C5 Fe1 173.8(10)
C5 N5 Ni3 174.4(9)
N8 Ni3 N5 91.2(4)
N8 Ni3 N6 93.6(4)
N5 Ni3 N6 92.5(4)
N8 Ni3 N57 92.7(4)
N5 Ni3 N57 174.0(4)
N6 Ni3 N57 91.9(4)
N8 Ni3 N59 173.7(4)
N5 Ni3 N59 91.3(4)
N6 Ni3 N59 92.1(4)
N57 Ni3 N59 84.4(4)
N8 Ni3 N55 90.5(4)
N5 Ni3 N55 92.2(4)
N6 Ni3 N55 173.7(4)
N57 Ni3 N55 83.1(4)
N59 Ni3 N55 83.5(4)
C6 N6 Ni3 171.3(9)
N6 C6 Fe3 172.9(10)
C6 Fe3 C12 88.7(5)
C6 Fe3 C7 88.2(5)
C12 Fe3 C7 89.2(5)
C6 Fe3 N33 90.5(4)
C12 Fe3 N33 91.6(5)
C7 Fe3 N33 178.4(5)
C6 Fe3 N31 178.2(5)
C12 Fe3 N31 92.9(5)
C7 Fe3 N31 92.8(5)
N33 Fe3 N31 88.5(4)
C6 Fe3 N29 90.0(4)
C12 Fe3 N29 178.0(5)
C7 Fe3 N29 92.2(5)
N33 Fe3 N29 86.9(4)
N31 Fe3 N29 88.4(4)
N7 C7 Fe3 178.1(12)
C7 N7 Ni2 179.0(12)
C8 N8 Ni3 172.7(11)
N8 C8 Fe4 174.8(12)
C10 Fe4 N37 178.6(6)
C10 Fe4 N41 93.1(5)
N37 Fe4 N41 85.8(5)
C10 Fe4 C9 86.7(5)
N37 Fe4 C9 94.1(5)
N41 Fe4 C9 89.4(4)
C10 Fe4 N39 92.5(6)
N37 Fe4 N39 86.7(5)
N41 Fe4 N39 89.5(4)
C9 Fe4 N39 178.6(6)
C10 Fe4 C8 86.4(6)
N37 Fe4 C8 94.8(6)
N41 Fe4 C8 178.0(4)
C9 Fe4 C8 88.6(5)
N39 Fe4 C8 92.5(5)
N9 C9 Fe4 176.2(11)
C9 N9 Ni1 175.4(11)
N10 C10 Fe4 174.6(13)
C10 N10 Ni4 172.7(12)
N11 Ni4 N63 92.2(4)
N11 Ni4 N65 91.3(5)
N63 Ni4 N65 83.6(4)
N11 Ni4 N12 91.9(4)
N63 Ni4 N12 174.9(4)
N65 Ni4 N12 93.3(4)
N11 Ni4 N10 93.2(5)
N63 Ni4 N10 90.9(4)
N65 Ni4 N10 173.0(5)
N12 Ni4 N10 91.9(4)
N11 Ni4 N61 176.1(5)
N63 Ni4 N61 84.7(4)
N65 Ni4 N61 85.9(5)
N12 Ni4 N61 91.1(4)
N10 Ni4 N61 89.3(5)
C11 N11 Ni4 173.1(12)
N11 C11 Fe2 172.6(14)
C12 N12 Ni4 177.5(11)
N12 C12 Fe3 176.9(11)
C15 N13 N14 106.6(11)
C15 N13 Fe1 130.5(10)
N14 N13 Fe1 122.9(9)
C13 N14 N13 105.3(13)
C13 N14 B1 138.3(14)
N13 N14 B1 116.4(11)
N14 C13 C14 119.2(16)
N14 C13 H1 120.4
C14 C13 H1 120.4
C13 C14 C15 93.7(14)
C13 C14 H2 133.1
C15 C14 H2 133.1
N13 C15 C14 115.0(14)
N13 C15 H3 122.5
C14 C15 H3 122.5
C18 N15 N16 101.6(11)
C18 N15 Fe1 137.6(10)
N16 N15 Fe1 120.5(8)
C16 N16 N15 110.0(11)
C16 N16 B1 133.2(12)
N15 N16 B1 116.6(10)
N16 C16 C17 106.8(13)
N16 C16 H4 126.6
C17 C16 H4 126.6
C18 C17 C16 104.8(15)
C18 C17 H5 127.6
C16 C17 H5 127.6
C17 C18 N15 116.1(15)
C17 C18 H6 121.9
N15 C18 H6 121.9
C21 N17 N18 104.0(11)
C21 N17 Fe1 135.8(9)
N18 N17 Fe1 120.1(8)
C19 N18 N17 107.7(11)
C19 N18 B1 137.0(12)
N17 N18 B1 115.3(10)
N18 C19 C20 111.8(13)
N18 C19 H7 124.1
C20 C19 H7 124.1
C21 C20 C19 102.2(13)
C21 C20 H8 128.9
C19 C20 H8 128.9
N17 C21 C20 114.0(13)
N17 C21 H9 123.0
C20 C21 H9 123.0
N19 B1 N14 110.7(13)
N19 B1 N16 111.5(11)
N14 B1 N16 109.7(11)
N19 B1 N18 110.1(11)
N14 B1 N18 108.4(11)
N16 B1 N18 106.3(11)
N20 N19 C24 103.7(10)
N20 N19 B1 130.0(13)
C24 N19 B1 125.6(11)
C23 C24 N19 108.0
C23 C24 H24 126.0
N19 C24 H24 126.0
C22 C23 C24 106.1(11)
C22 C23 H10 126.9
C24 C23 H10 126.9
N20 C22 C23 105.2(18)
N20 C22 H11 127.4
C23 C22 H11 127.4
C22 N20 N19 116.7(18)
C27 N21 N22 108.2(13)
C27 N21 Fe2 131.9(11)
N22 N21 Fe2 119.8(10)
N21 N22 C25 106.4(14)
N21 N22 B4 116.0(13)
C25 N22 B4 137.5(15)
C26 C25 N22 108.4(17)
C26 C25 H25 125.8
N22 C25 H25 125.8
C27 C26 C25 104.0(17)
C27 C26 H26 128.0
C25 C26 H26 128.0
N21 C27 C26 112.6(17)
N21 C27 H27 123.7
C26 C27 H27 123.7
C30 N23 N24 106.8(12)
C30 N23 Fe2 132.0(10)
N24 N23 Fe2 121.2(10)
C28 N24 N23 109.5(13)
C28 N24 B4 136.4(14)
N23 N24 B4 114.0(13)
N24 C28 C29 109.7(14)
N24 C28 H16 125.1
C29 C28 H16 125.1
C28 C29 C30 104.7(15)
C28 C29 H17 127.6
C30 C29 H17 127.6
N23 C30 C29 109.3(14)
N23 C30 H18 125.4
C29 C30 H18 125.4
C33 N25 N26 113.3(13)
C33 N25 Fe2 128.6(13)
N26 N25 Fe2 118.1(10)
N25 N26 C31 105.3(15)
N25 N26 B4 117.8(12)
C31 N26 B4 136.8(15)
C32 C31 N26 107.7(18)
C32 C31 H19 126.2
N26 C31 H19 126.2
C31 C32 C33 109.3(18)
C31 C32 H20 125.3
C33 C32 H20 125.3
N25 C33 C32 104.1(17)
N25 C33 H21 127.9
C32 C33 H21 127.9
N28 N27 C36 108.0
N28 N27 B4 122.8(13)
C36 N27 B4 128.9(13)
C35 C36 N27 108.0
C35 C36 H36 126.0
N27 C36 H36 126.0
C36 C35 C34 108.0
C36 C35 H34 126.0
C34 C35 H34 126.0
N28 C34 C35 108.0
N28 C34 H35 126.0
C35 C34 H35 126.0
C34 N28 N27 108.0
N30 N29 C39 104.7(11)
N30 N29 Fe3 123.5(8)
C39 N29 Fe3 131.3(9)
C37 N30 N29 108.4(11)
C37 N30 B2 138.4(11)
N29 N30 B2 113.1(10)
C38 C37 N30 112.7(14)
C38 C37 H225 123.7
N30 C37 H225 123.7
C37 C38 C39 104.3(15)
C37 C38 H226 127.8
C39 C38 H226 127.8
C38 C39 N29 109.8(13)
C38 C39 H227 125.1
N29 C39 H227 125.1
C42 N31 N32 109.1(10)
C42 N31 Fe3 133.9(9)
N32 N31 Fe3 116.8(8)
C40 N32 N31 106.2(11)
C40 N32 B2 132.0(11)
N31 N32 B2 121.5(11)
N32 C40 C41 111.3(13)
N32 C40 H28 124.3
C41 C40 H28 124.3
C40 C41 C42 104.2(14)
C40 C41 H29 127.9
C42 C41 H29 127.9
N31 C42 C41 109.1(13)
N31 C42 H30 125.4
C41 C42 H30 125.4
C45 N33 N34 106.4(10)
C45 N33 Fe3 132.9(9)
N34 N33 Fe3 120.6(7)
C43 N34 N33 106.6(11)
C43 N34 B2 137.2(11)
N33 N34 B2 116.0(9)
N34 C43 C44 110.3(12)
N34 C43 H31 124.9
C44 C43 H31 124.9
C45 C44 C43 106.6(13)
C45 C44 H32 126.7
C43 C44 H32 126.7
N33 C45 C44 110.0(13)
N33 C45 H33 125.0
C44 C45 H33 125.0
N36 N35 C48 107.7(12)
N36 N35 B2 124.4(13)
C48 N35 B2 125.0(13)
N35 N36 C46 109.5(16)
N34 B2 N32 111.0(11)
N34 B2 N35 114.7(11)
N32 B2 N35 109.5(11)
N34 B2 N30 106.4(10)
N32 B2 N30 107.1(10)
N35 B2 N30 107.7(11)
N36 C46 C47 110.4(17)
N36 C46 H234 124.8
C47 C46 H234 124.8
C46 C47 C48 103.6(17)
C46 C47 H235 128.2
C48 C47 H235 128.2
N35 C48 C47 108.3(16)
N35 C48 H236 125.9
C47 C48 H236 125.9
N38 N37 C51 107.0(16)
N38 N37 Fe4 123.1(13)
C51 N37 Fe4 129.7(12)
N37 N38 C49 108.6(17)
N37 N38 B3 116.8(15)
C49 N38 B3 134.5(17)
C50 C49 N38 109(2)
C50 C49 H37 125.7
N38 C49 H37 125.7
C49 C50 C51 110(2)
C49 C50 H38 124.8
C51 C50 H38 124.8
N37 C51 C50 105(2)
N37 C51 H39 127.3
C50 C51 H39 127.3
N40 N39 C54 107.6(13)
N40 N39 Fe4 120.7(10)
C54 N39 Fe4 131.6(10)
C52 N40 N39 112.6(16)
C52 N40 B3 129.9(17)
N39 N40 B3 117.2(14)
N40 C52 C53 107.2(19)
N40 C52 H40 126.4
C53 C52 H40 126.4
C54 C53 C52 107.0(18)
C54 C53 H41 126.5
C52 C53 H41 126.5
N39 C54 C53 105.6(16)
N39 C54 H42 127.2
C53 C54 H42 127.2
N42 N41 C57 108.0
N42 N41 Fe4 121.0(4)
C57 N41 Fe4 131.0(4)
C55 N42 N41 108.0
C55 N42 B3 137.3(9)
N41 N42 B3 114.7(9)
N42 C55 C56 108.0
N42 C55 H43 126.0
C56 C55 H43 126.0
C57 C56 C55 108.0
C57 C56 H44 126.0
C55 C56 H44 126.0
C56 C57 N41 108.0
C56 C57 H45 126.0
N41 C57 H45 126.0
N40 B3 N38 110.9(15)
N40 B3 N67 118.3(19)
N38 B3 N67 114(2)
N40 B3 N42 107.4(15)
N38 B3 N42 106.0(16)
N67 B3 N42 98.6(15)
N24 B4 N22 111.6(14)
N24 B4 N26 112.1(14)
N22 B4 N26 105.9(14)
N24 B4 N27 108.5(14)
N22 B4 N27 112.6(15)
N26 B4 N27 105.9(13)
C60 N43 N44 103.9(16)
C60 N43 Ni1 133.9(13)
N44 N43 Ni1 119.2(11)
C58 N44 N43 110.1(15)
C58 N44 C67 129.7(14)
N43 N44 C67 119.1(13)
N44 C58 C59 103(2)
N44 C58 H58 128.3
C59 C58 H58 128.3
C60 C59 C58 107(2)
C60 C59 H59 126.4
C58 C59 H59 126.4
N43 C60 C59 113(2)
N43 C60 H60 123.4
C59 C60 H60 123.4
C63 N45 N46 105.1(13)
C63 N45 Ni1 136.7(11)
N46 N45 Ni1 118.1(10)
C61 N46 N45 112.0(16)
C61 N46 C67 126.6(16)
N45 N46 C67 121.3(13)
N46 C61 C62 104.0(17)
N46 C61 H46 128.0
C62 C61 H46 128.0
C63 C62 C61 103.3(18)
C63 C62 H47 128.3
C61 C62 H47 128.3
N45 C63 C62 115.5(17)
N45 C63 H48 122.2
C62 C63 H48 122.2
N48 N47 C66 108.0
N48 N47 Ni1 121.4(4)
C66 N47 Ni1 129.6(4)
C67 N48 C64 134.0(8)
C67 N48 N47 117.6(8)
C64 N48 N47 108.0
N48 C64 C65 108.0
N48 C64 H400 126.0
C65 C64 H400 126.0
C66 C65 C64 108.0
C66 C65 H401 126.0
C64 C65 H401 126.0
C65 C66 N47 108.0
C65 C66 H402 126.0
N47 C66 H402 126.0
N48 C67 N46 111.0(14)
N48 C67 N44 105.5(14)
N46 C67 N44 111.6(13)
N48 C67 C68 107.3(13)
N46 C67 C68 111.0(16)
N44 C67 C68 110.3(14)
O1 C68 C67 106.3(14)
O1 C68 H52 110.5
C67 C68 H52 110.5
O1 C68 H53 110.5
C67 C68 H53 110.5
H52 C68 H53 108.7
C68 O1 C69 108.9(14)
C70 C69 O1 111.4(17)
C70 C69 H54 109.4
O1 C69 H54 109.4
C70 C69 H55 109.4
O1 C69 H55 109.4
H54 C69 H55 108.0
C71 C70 C75 120.0
C71 C70 C69 118(2)
C75 C70 C69 122(2)
C70 C71 C72 120.0
C70 C71 H71 120.0
C72 C71 H71 120.0
C73 C72 C71 120.0
C73 C72 H72 120.0
C71 C72 H72 120.0
C72 C73 C74 120.0
C72 C73 C76 135(2)
C74 C73 C76 104(2)
C73 C74 C75 120.0
C73 C74 H74 120.0
C75 C74 H74 120.0
C74 C75 C70 120.0
C74 C75 H75 120.0
C70 C75 H75 120.0
C73 C76 S1 116.3(19)
C73 C76 H76A 108.2
S1 C76 H76A 108.2
C73 C76 H76B 108.2
S1 C76 H76B 108.2
H76A C76 H76B 107.4
C77 S1 C76 109.3(15)
C78 C77 S1 149.2(10)
C78 C77 S2 101.7(9)
S1 C77 S2 105.4(8)
C77 C78 C79 113.4(14)
C77 C78 S3 135.3(12)
C79 C78 S3 110.4(14)
C78 C79 H62 109.5
C78 C79 H63 109.5
H62 C79 H63 109.5
C78 C79 H64 109.5
H62 C79 H64 109.5
H63 C79 H64 109.5
C80 S2 C77 93.6(8)
C81 C80 S2 125.2(13)
C81 C80 S3 120.7(14)
S2 C80 S3 111.4(10)
C78 S3 C80 84.8(10)
C80 C81 S5 118.9(12)
C80 C81 S4 125.5(15)
S5 C81 S4 115.1(11)
C82 S4 C81 92.9(10)
C83 C82 S4 117.1(15)
C83 C82 S6 124(2)
S4 C82 S6 117.8(14)
C82 C83 S7 128(2)
C82 C83 S5 116.3(15)
S7 C83 S5 112.5(13)
C81 S5 C83 89.3(9)
C82 S6 C84 100.8(18)
C83 S7 C85 91.1(17)
C85 C84 S6 91(2)
C85 C84 H65 113.4
S6 C84 H65 113.4
C85 C84 H66 113.4
S6 C84 H66 113.4
H65 C84 H66 110.7
C84 C85 S7 114(3)
C84 C85 H67 108.7
S7 C85 H67 108.7
C84 C85 H68 108.7
S7 C85 H68 108.7
H67 C85 H68 107.6
C88 N49 N50 108.3(11)
C88 N49 Ni2 132.2(10)
N50 N49 Ni2 117.7(8)
N49 N50 C95 123.8(10)
N49 N50 C86 106.7(11)
C95 N50 C86 129.3(12)
C87 C86 N50 106.4(14)
C87 C86 H69 126.8
N50 C86 H69 126.8
C86 C87 C88 110.9(16)
C86 C87 H70 124.5
C88 C87 H70 124.5
N49 C88 C87 107.6(14)
N49 C88 H271 126.2
C87 C88 H271 126.2
C91 N51 N52 106.9(10)
C91 N51 Ni2 134.9(9)
N52 N51 Ni2 118.0(7)
C89 N52 N51 107.7(11)
C89 N52 C95 130.8(12)
N51 N52 C95 121.5(10)
C90 C89 N52 110.4(15)
C90 C89 H272 124.8
N52 C89 H272 124.8
C89 C90 C91 108.3(15)
C89 C90 H73 125.8
C91 C90 H73 125.8
N51 C91 C90 106.1(13)
N51 C91 H274 127.0
C90 C91 H274 127.0
C94 N53 N54 105.3(11)
C94 N53 Ni2 137.5(10)
N54 N53 Ni2 117.2(8)
N53 N54 C92 109.2(11)
N53 N54 C95 123.0(11)
C92 N54 C95 127.4(12)
C93 C92 N54 105.6(14)
C93 C92 H275 127.2
N54 C92 H275 127.2
C94 C93 C92 107.9(15)
C94 C93 H76 126.1
C92 C93 H76 126.1
N53 C94 C93 111.6(14)
N53 C94 H77 124.2
C93 C94 H77 124.2
N50 C95 N54 107.6(11)
N50 C95 C96 113.7(11)
N54 C95 C96 109.2(11)
N50 C95 N52 108.5(10)
N54 C95 N52 107.3(10)
C96 C95 N52 110.4(11)
O2 C96 C95 106.5(10)
O2 C96 H78 110.4
C95 C96 H78 110.4
O2 C96 H79 110.4
C95 C96 H79 110.4
H78 C96 H79 108.6
C97 O2 C96 111.5(10)
O2 C97 C98 115.2(14)
O2 C97 H80 108.5
C98 C97 H80 108.5
O2 C97 H81 108.5
C98 C97 H81 108.5
H80 C97 H81 107.5
C99 C98 C103 120.0
C99 C98 C97 115.4(12)
C103 C98 C97 124.5(12)
C98 C99 C100 120.0
C98 C99 H99 120.0
C100 C99 H99 120.0
C101 C100 C99 120.0
C101 C100 H100 120.0
C99 C100 H100 120.0
C100 C101 C102 120.0
C100 C101 C104 121.6(15)
C102 C101 C104 118.3(15)
C103 C102 C101 120.0
C103 C102 H102 120.0
C101 C102 H102 120.0
C102 C103 C98 120.0
C102 C103 H103 120.0
C98 C103 H103 120.0
C101 C104 S8 111.3(17)
C101 C104 H86 109.4
S8 C104 H86 109.4
C101 C104 H87 109.4
S8 C104 H87 109.4
H86 C104 H87 108.0
C105 S8 C104 95.0(13)
C106 C105 S9 121(2)
C106 C105 S8 121.5(17)
S9 C105 S8 116.4(16)
C105 C106 C107 142(3)
C105 C106 S10 117(2)
C107 C106 S10 99(2)
C106 C107 H88 109.5
C106 C107 H89 109.5
H88 C107 H89 109.5
C106 C107 H90 109.5
H88 C107 H90 109.5
H89 C107 H90 109.5
C105 S9 C108 90.8(13)
C109 C108 S10 122.5(17)
C109 C108 S9 119.2(15)
S10 C108 S9 118.2(13)
C108 S10 C106 90.3(14)
C108 C109 S12 125.1(14)
C108 C109 S11 122.8(16)
S12 C109 S11 112.1(11)
C110 S11 C109 93.6(10)
C111 C110 S11 122.0(16)
C111 C110 S13 118.3(16)
S11 C110 S13 117.5(13)
C110 C111 S14 138.2(16)
C110 C111 S12 109.8(14)
S14 C111 S12 111.6(12)
C109 S12 C111 98.5(10)
C112 S13 C110 98.7(15)
C113 C112 S13 122(2)
C113 C112 H91 106.7
S13 C112 H91 106.7
C113 C112 H92 106.7
S13 C112 H92 106.7
H91 C112 H92 106.6
C112 C113 S14 117(2)
C112 C113 H93 108.1
S14 C113 H93 108.1
C112 C113 H94 108.1
S14 C113 H94 108.1
H93 C113 H94 107.3
C111 S14 C113 101.1(14)
C116 N55 N56 103.9(11)
C116 N55 Ni3 137.9(10)
N56 N55 Ni3 117.7(7)
C114 N56 N55 109.6(10)
C114 N56 C123 129.0(11)
N55 N56 C123 120.4(10)
N56 C114 C115 108.5(14)
N56 C114 H95 125.7
C115 C114 H95 125.7
C114 C115 C116 103.7(14)
C114 C115 H96 128.1
C116 C115 H96 128.1
N55 C116 C115 114.1(14)
N55 C116 H97 122.9
C115 C116 H97 122.9
N58 N57 C119 106.0(10)
N58 N57 Ni3 121.9(7)
C119 N57 Ni3 131.5(9)
N57 N58 C117 113.3(11)
N57 N58 C123 118.7(9)
C117 N58 C123 127.9(11)
C118 C117 N58 107.1(13)
C118 C117 H98 126.4
N58 C117 H98 126.4
C117 C118 C119 106.6(13)
C117 C118 H299 126.7
C119 C118 H299 126.7
N57 C119 C118 106.8(12)
N57 C119 H300 126.6
C118 C119 H300 126.6
C122 N59 N60 105.3(11)
C122 N59 Ni3 134.9(9)
N60 N59 Ni3 119.7(9)
N59 N60 C120 110.5(12)
N59 N60 C123 121.3(11)
C120 N60 C123 127.8(11)
N60 C120 C121 107.7(12)
N60 C120 H101 126.2
C121 C120 H101 126.2
C120 C121 C122 103.1(14)
C120 C121 H302 128.5
C122 C121 H302 128.5
N59 C122 C121 113.3(14)
N59 C122 H303 123.4
C121 C122 H303 123.4
N60 C123 N56 111.5(10)
N60 C123 C124 111.4(11)
N56 C123 C124 113.3(10)
N60 C123 N58 107.4(9)
N56 C123 N58 106.9(10)
C124 C123 N58 105.9(10)
O3 C124 C123 109.5(10)
O3 C124 H104 109.8
C123 C124 H104 109.8
O3 C124 H105 109.8
C123 C124 H105 109.8
H104 C124 H105 108.2
C125 O3 C124 112.9(11)
C126 C125 O3 110.4(14)
C126 C125 H106 109.6
O3 C125 H106 109.6
C126 C125 H107 109.6
O3 C125 H107 109.6
H106 C125 H107 108.1
C127 C126 C131 120.0
C127 C126 C125 124.8(14)
C131 C126 C125 115.2(14)
C126 C127 C128 120.0
C126 C127 H127 120.0
C128 C127 H127 120.0
C129 C128 C127 120.0
C129 C128 H128 120.0
C127 C128 H128 120.0
C130 C129 C128 120.0
C130 C129 C132 125.6(15)
C128 C129 C132 114.4(15)
C129 C130 C131 120.0
C129 C130 H130 120.0
C131 C130 H130 120.0
C130 C131 C126 120.0
C130 C131 H131 120.0
C126 C131 H131 120.0
C129 C132 S15 105.6(14)
C129 C132 H112 110.6
S15 C132 H112 110.6
C129 C132 H113 110.6
S15 C132 H113 110.6
H112 C132 H113 108.8
C133 S15 C132 111.1(12)
C134 C133 S15 138.7(13)
C134 C133 S16 103.8(10)
S15 C133 S16 109.0(7)
C133 C134 C135 112.4(14)
C133 C134 S17 132.4(13)
C135 C134 S17 111.0(14)
C134 C135 H114 109.5
C134 C135 H115 109.5
H114 C135 H115 109.5
C134 C135 H116 109.5
H114 C135 H116 109.5
H115 C135 H116 109.5
C136 S16 C133 95.6(8)
C137 C136 S16 124.3(12)
C137 C136 S17 119.9(13)
S16 C136 S17 114.3(10)
C134 S17 C136 86.2(10)
C136 C137 S19 118.5(11)
C136 C137 S18 125.2(14)
S19 C137 S18 115.4(10)
C138 S18 C137 92.8(9)
C139 C138 S18 117.0(15)
C139 C138 S20 124(2)
S18 C138 S20 118.4(13)
C138 C139 S21 127.8(19)
C138 C139 S19 117.2(14)
S21 C139 S19 113.3(11)
C137 S19 C139 89.5(8)
C138 S20 C140 104.6(12)
C141 S21 C139 102.1(12)
C141 C140 S20 116.4(18)
C141 C140 H117 108.2
S20 C140 H117 108.2
C141 C140 H118 108.2
S20 C140 H118 108.2
H117 C140 H118 107.3
C140 C141 S21 109.5(17)
C140 C141 H119 109.8
S21 C141 H119 109.8
C140 C141 H120 109.8
S21 C141 H120 109.8
H119 C141 H120 108.2
C144 N61 N62 103.9(12)
C144 N61 Ni4 137.0(11)
N62 N61 Ni4 119.1(9)
C142 N62 N61 112.0(13)
C142 N62 C151 130.3(13)
N61 N62 C151 117.7(11)
N62 C142 C143 108.0(15)
N62 C142 H121 126.0
C143 C142 H121 126.0
C142 C143 C144 105.4(17)
C142 C143 H122 127.3
C144 C143 H122 127.3
N61 C144 C143 110.4(16)
N61 C144 H123 124.8
C143 C144 H123 124.8
N64 N63 C147 108.0
N64 N63 Ni4 118.3(5)
C147 N63 Ni4 133.7(5)
C151 N64 N63 122.6(9)
C151 N64 C145 129.4(9)
N63 N64 C145 108.0
C146 C145 N64 108.0
C146 C145 H145 126.0
N64 C145 H145 126.0
C145 C146 C147 108.0
C145 C146 H146 126.0
C147 C146 H146 126.0
C146 C147 N63 108.0
C146 C147 H147 126.0
N63 C147 H147 126.0
N66 N65 C150 106.5(12)
N66 N65 Ni4 118.2(10)
C150 N65 Ni4 133.6(10)
C148 N66 N65 107.1(13)
C148 N66 C151 130.8(12)
N65 N66 C151 122.0(12)
C149 C148 N66 111.6(15)
C149 C148 H327 124.2
N66 C148 H327 124.2
C148 C149 C150 107.0(16)
C148 C149 H328 126.5
C150 C149 H328 126.5
C149 C150 N65 107.7(15)
C149 C150 H129 126.2
N65 C150 H129 126.2
N64 C151 N66 110.9(12)
N64 C151 C152 111.2(13)
N66 C151 C152 112.8(13)
N64 C151 N62 106.5(12)
N66 C151 N62 107.6(11)
C152 C151 N62 107.6(12)
O4 C152 C151 105.5(14)
O4 C152 H330 110.6
C151 C152 H330 110.6
O4 C152 H331 110.6
C151 C152 H331 110.6
H330 C152 H331 108.8
C152 O4 C153 109.6(13)
C154 C153 O4 104.4(15)
C154 C153 H132 110.9
O4 C153 H132 110.9
C154 C153 H133 110.9
O4 C153 H133 110.9
H132 C153 H133 108.9
C155 C154 C159 120.0
C155 C154 C153 122.3(15)
C159 C154 C153 117.7(15)
C156 C155 C154 120.0
C156 C155 H155 120.0
C154 C155 H155 120.0
C157 C156 C155 120.0
C157 C156 H156 120.0
C155 C156 H156 120.0
C156 C157 C158 120.0
C156 C157 C160 122.8(16)
C158 C157 C160 117.0(16)
C159 C158 C157 120.0
C159 C158 H158 120.0
C157 C158 H158 120.0
C158 C159 C154 120.0
C158 C159 H159 120.0
C154 C159 H159 120.0
C157 C160 S22 109.9(15)
C157 C160 H138 109.7
S22 C160 H138 109.7
C157 C160 H139 109.7
S22 C160 H139 109.7
H138 C160 H139 108.2
C161 S22 C160 98.7(12)
C162 C161 S22 126.8(18)
C162 C161 S23 119.6(16)
S22 C161 S23 112.7(15)
C161 C162 C163 124(2)
C161 C162 S24 114.3(17)
C163 C162 S24 118.5(17)
C162 C163 H140 109.5
C162 C163 H141 109.5
H140 C163 H141 109.5
C162 C163 H142 109.5
H140 C163 H142 109.5
H141 C163 H142 109.5
C164 S23 C161 94.4(11)
C165 C164 S23 122.4(15)
C165 C164 S24 122.7(14)
S23 C164 S24 114.9(11)
C164 S24 C162 95.2(10)
C164 C165 S26 122.2(14)
C164 C165 S25 119.9(15)
S26 C165 S25 117.9(12)
C165 S25 C166 91.6(8)
C167 C166 S27 128.1(14)
C167 C166 S25 116.2(11)
S27 C166 S25 115.4(9)
C166 C167 S28 124.6(14)
C166 C167 S26 118.0(12)
S28 C167 S26 116.4(10)
C165 S26 C167 93.5(8)
C166 S27 C168 93.7(10)
C169 C168 S27 119.0(14)
C169 C168 H143 107.6
S27 C168 H143 107.6
C169 C168 H144 107.6
S27 C168 H144 107.6
H143 C168 H144 107.0
C168 C169 S28 124.8(15)
C168 C169 H345 106.1
S28 C169 H345 106.1
C168 C169 H346 106.1
S28 C169 H346 106.1
H345 C169 H346 106.3
C167 S28 C169 99.7(9)
F4 B5 F1 116.6(16)
F4 B5 F2 111.4(16)
F1 B5 F2 104.6(12)
F4 B5 F3 107.8(13)
F1 B5 F3 108.0(15)
F2 B5 F3 108.1(13)
F6 B6 F5 109(2)
F6 B6 F8 109(2)
F5 B6 F8 111(2)
F6 B6 F7 120(2)
F5 B6 F7 104(2)
F8 B6 F7 105(2)
F11 B7 F12 106.4(18)
F11 B7 F10 112.0(17)
F12 B7 F10 107.1(17)
F11 B7 F9 113(2)
F12 B7 F9 109.0(16)
F10 B7 F9 109.3(14)
F16 B8 F13 116.7(16)
F16 B8 F14 111.5(16)
F13 B8 F14 104.5(12)
F16 B8 F15 107.7(13)
F13 B8 F15 108.0(15)
F14 B8 F15 108.1(13)
N68 N67 C185 108.0
N68 N67 B3 120(3)
C185 N67 B3 131(3)
C183 N68 N67 108.0
N68 C183 C184 108.0
N68 C183 H183 126.0
C184 C183 H183 126.0
C185 C184 C183 108.0
C185 C184 H184 126.0
C183 C184 H184 126.0
C184 C185 N67 108.0
C184 C185 H185 126.0
N67 C185 H185 126.0

loop_
_geom_bond_atom_site_label_1
_geom_bond_atom_site_label_2
_geom_bond_distance
Fe1 C5 1.908(10)
Fe1 N15 1.932(10)
Fe1 N13 1.954(9)
Fe1 N17 1.955(10)
Fe1 C1 1.955(14)
Fe1 C4 1.977(13)
C1 N1 1.130(14)
N1 Ni1 2.010(11)
Ni1 N47 2.035(7)
Ni1 N9 2.036(11)
Ni1 N2 2.054(12)
Ni1 N45 2.074(12)
Ni1 N43 2.083(15)
N2 C2 1.130(5)
C2 Fe2 1.937(12)
Fe2 C3 1.924(13)
Fe2 C11 1.942(13)
Fe2 N23 1.962(12)
Fe2 N21 1.984(12)
Fe2 N25 1.998(12)
C3 N3 1.124(12)
N3 Ni2 2.070(11)
Ni2 N4 2.013(10)
Ni2 N7 2.044(11)
Ni2 N49 2.104(10)
Ni2 N51 2.106(10)
Ni2 N53 2.115(11)
N4 C4 1.142(13)
C5 N5 1.155(8)
N5 Ni3 2.043(9)
Ni3 N8 2.022(10)
Ni3 N6 2.054(11)
Ni3 N57 2.063(10)
Ni3 N59 2.108(10)
Ni3 N55 2.116(10)
N6 C6 1.152(11)
C6 Fe3 1.924(12)
Fe3 C12 1.926(14)
Fe3 C7 1.939(14)
Fe3 N33 1.956(10)
Fe3 N31 1.956(10)
Fe3 N29 1.967(11)
C7 N7 1.146(14)
N8 C8 1.130(8)
C8 Fe4 1.964(11)
Fe4 C10 1.901(16)
Fe4 N37 1.910(15)
Fe4 N41 1.911(8)
Fe4 C9 1.924(12)
Fe4 N39 1.944(13)
C9 N9 1.155(12)
C10 N10 1.150(16)
N10 Ni4 2.066(14)
Ni4 N11 2.017(12)
Ni4 N63 2.031(7)
Ni4 N65 2.060(12)
Ni4 N12 2.066(11)
Ni4 N61 2.090(12)
N11 C11 1.154(9)
N12 C12 1.135(14)
N13 C15 1.283(15)
N13 N14 1.345(14)
N14 C13 1.327(18)
N14 B1 1.499(14)
C13 C14 1.34(2)
C13 H1 0.9500
C14 C15 1.49(2)
C14 H2 0.9500
C15 H3 0.9500
N15 C18 1.361(16)
N15 N16 1.411(13)
N16 C16 1.391(17)
N16 B1 1.515(18)
C16 C17 1.40(2)
C16 H4 0.9500
C17 C18 1.327(19)
C17 H5 0.9500
C18 H6 0.9500
N17 C21 1.339(15)
N17 N18 1.416(14)
N18 C19 1.318(16)
N18 B1 1.589(14)
C19 C20 1.390(17)
C19 H7 0.9500
C20 C21 1.362(17)
C20 H8 0.9500
C21 H9 0.9500
B1 N19 1.464(14)
N19 N20 1.236(17)
N19 C24 1.4200
C24 C23 1.4200
C24 H24 0.9500
C23 C22 1.33(2)
C23 H10 0.9500
C22 N20 1.38(2)
C22 H11 0.9500
N21 C27 1.334(18)
N21 N22 1.346(15)
N22 C25 1.41(2)
N22 B4 1.51(2)
C25 C26 1.39(2)
C25 H25 0.9500
C26 C27 1.36(2)
C26 H26 0.9500
C27 H27 0.9500
N23 C30 1.334(17)
N23 N24 1.374(15)
N24 C28 1.314(18)
N24 B4 1.50(2)
C28 C29 1.37(2)
C28 H16 0.9500
C29 C30 1.406(19)
C29 H17 0.9500
C30 H18 0.9500
N25 C33 1.271(18)
N25 N26 1.338(15)
N26 C31 1.34(2)
N26 B4 1.521(15)
C31 C32 1.31(3)
C31 H19 0.9500
C32 C33 1.38(2)
C32 H20 0.9500
C33 H21 0.9500
N27 N28 1.4200
N27 C36 1.4200
N27 B4 1.54(2)
C36 C35 1.4200
C36 H36 0.9500
C35 C34 1.4200
C35 H34 0.9500
C34 N28 1.4200
C34 H35 0.9500
N29 N30 1.376(13)
N29 C39 1.406(16)
N30 C37 1.347(17)
N30 B2 1.568(18)
C37 C38 1.33(2)
C37 H225 0.9500
C38 C39 1.402(18)
C38 H226 0.9500
C39 H227 0.9500
N31 C42 1.328(16)
N31 N32 1.380(13)
N32 C40 1.343(17)
N32 B2 1.492(17)
C40 C41 1.37(2)
C40 H28 0.9500
C41 C42 1.403(19)
C41 H29 0.9500
C42 H30 0.9500
N33 C45 1.348(15)
N33 N34 1.418(12)
N34 C43 1.329(14)
N34 B2 1.490(13)
C43 C44 1.368(19)
C43 H31 0.9500
C44 C45 1.350(17)
C44 H32 0.9500
C45 H33 0.9500
N35 N36 1.290(17)
N35 C48 1.331(19)
N35 B2 1.552(17)
N36 C46 1.297(19)
C46 C47 1.33(2)
C46 H234 0.9500
C47 C48 1.38(2)
C47 H235 0.9500
C48 H236 0.9500
N37 N38 1.342(16)
N37 C51 1.36(2)
N38 C49 1.36(2)
N38 B3 1.475(17)
C49 C50 1.25(3)
C49 H37 0.9500
C50 C51 1.39(2)
C50 H38 0.9500
C51 H39 0.9500
N39 N40 1.373(17)
N39 C54 1.388(18)
N40 C52 1.28(2)
N40 B3 1.46(3)
C52 C53 1.43(3)
C52 H40 0.9500
C53 C54 1.42(2)
C53 H41 0.9500
C54 H42 0.9500
N41 N42 1.4200
N41 C57 1.4200
N42 C55 1.4200
N42 B3 1.553(16)
C55 C56 1.4200
C55 H43 0.9500
C56 C57 1.4200
C56 H44 0.9500
C57 H45 0.9500
B3 N67 1.516(17)
N43 C60 1.229(19)
N43 N44 1.345(14)
N44 C58 1.31(2)
N44 C67 1.48(2)
C58 C59 1.32(2)
C58 H58 0.9500
C59 C60 1.30(2)
C59 H59 0.9500
C60 H60 0.9500
N45 C63 1.261(18)
N45 N46 1.383(16)
N46 C61 1.36(2)
N46 C67 1.41(2)
C61 C62 1.45(3)
C61 H46 0.9500
C62 C63 1.38(2)
C62 H47 0.9500
C63 H48 0.9500
N47 N48 1.4200
N47 C66 1.4200
N48 C67 1.367(17)
N48 C64 1.4200
C64 C65 1.4200
C64 H400 0.9500
C65 C66 1.4200
C65 H401 0.9500
C66 H402 0.9500
C67 C68 1.537(18)
C68 O1 1.328(18)
C68 H52 0.9900
C68 H53 0.9900
O1 C69 1.462(18)
C69 C70 1.40(2)
C69 H54 0.9900
C69 H55 0.9900
C70 C71 1.3900
C70 C75 1.3900
C71 C72 1.3900
C71 H71 0.9500
C72 C73 1.3900
C72 H72 0.9500
C73 C74 1.3900
C73 C76 1.58(3)
C74 C75 1.3900
C74 H74 0.9500
C75 H75 0.9500
C76 S1 1.828(17)
C76 H76A 0.9900
C76 H76B 0.9900
S1 C77 1.702(9)
C77 C78 1.316(10)
C77 S2 1.845(8)
C78 C79 1.513(11)
C78 S3 1.664(12)
C79 H62 0.9800
C79 H63 0.9800
C79 H64 0.9800
S2 C80 1.773(16)
C80 C81 1.343(12)
C80 S3 1.792(13)
C81 S5 1.718(16)
C81 S4 1.762(13)
S4 C82 1.70(2)
C82 C83 1.343(18)
C82 S6 1.752(16)
C83 S7 1.791(17)
C83 S5 1.80(2)
S6 C84 1.837(18)
S7 C85 1.831(18)
C84 C85 1.527(19)
C84 H65 0.9900
C84 H66 0.9900
C85 H67 0.9900
C85 H68 0.9900
N49 C88 1.302(15)
N49 N50 1.349(14)
N50 C95 1.398(16)
N50 C86 1.436(16)
C86 C87 1.24(2)
C86 H69 0.9500
C87 C88 1.40(2)
C87 H70 0.9500
C88 H271 0.9500
N51 C91 1.325(14)
N51 N52 1.360(13)
N52 C89 1.339(17)
N52 C95 1.491(15)
C89 C90 1.24(2)
C89 H272 0.9500
C90 C91 1.42(2)
C90 H73 0.9500
C91 H274 0.9500
N53 C94 1.318(15)
N53 N54 1.354(14)
N54 C92 1.377(16)
N54 C95 1.460(15)
C92 C93 1.341(19)
C92 H275 0.9500
C93 C94 1.327(19)
C93 H76 0.9500
C94 H77 0.9500
C95 C96 1.492(17)
C96 O2 1.489(15)
C96 H78 0.9900
C96 H79 0.9900
O2 C97 1.430(16)
C97 C98 1.438(17)
C97 H80 0.9900
C97 H81 0.9900
C98 C99 1.3900
C98 C103 1.3900
C99 C100 1.3900
C99 H99 0.9500
C100 C101 1.3900
C100 H100 0.9500
C101 C102 1.3900
C101 C104 1.54(2)
C102 C103 1.3900
C102 H102 0.9500
C103 H103 0.9500
C104 S8 1.82(3)
C104 H86 0.9900
C104 H87 0.9900
S8 C105 1.82(3)
C105 C106 1.31(3)
C105 S9 1.726(17)
C106 C107 1.496(19)
C106 S10 1.812(17)
C107 H88 0.9800
C107 H89 0.9800
C107 H90 0.9800
S9 C108 1.78(2)
C108 C109 1.352(17)
C108 S10 1.755(17)
C109 S12 1.744(17)
C109 S11 1.784(16)
S11 C110 1.776(17)
C110 C111 1.352(17)
C110 S13 1.803(17)
C111 S14 1.754(17)
C111 S12 1.831(17)
S13 C112 1.777(13)
C112 C113 1.468(18)
C112 H91 0.9900
C112 H92 0.9900
C113 S14 1.756(17)
C113 H93 0.9900
C113 H94 0.9900
N55 C116 1.256(15)
N55 N56 1.407(13)
N56 C114 1.312(16)
N56 C123 1.440(15)
C114 C115 1.352(18)
C114 H95 0.9500
C115 C116 1.382(19)
C115 H96 0.9500
C116 H97 0.9500
N57 N58 1.322(12)
N57 C119 1.328(14)
N58 C117 1.356(15)
N58 C123 1.552(15)
C117 C118 1.289(19)
C117 H98 0.9500
C118 C119 1.483(19)
C118 H299 0.9500
C119 H300 0.9500
N59 C122 1.301(15)
N59 N60 1.329(13)
N60 C120 1.354(16)
N60 C123 1.435(16)
C120 C121 1.368(19)
C120 H101 0.9500
C121 C122 1.375(17)
C121 H302 0.9500
C122 H303 0.9500
C123 C124 1.526(16)
C124 O3 1.471(15)
C124 H104 0.9900
C124 H105 0.9900
O3 C125 1.398(16)
C125 C126 1.391(17)
C125 H106 0.9900
C125 H107 0.9900
C126 C127 1.3900
C126 C131 1.3900
C127 C128 1.3900
C127 H127 0.9500
C128 C129 1.3900
C128 H128 0.9500
C129 C130 1.3900
C129 C132 1.49(2)
C130 C131 1.3900
C130 H130 0.9500
C131 H131 0.9500
C132 S15 1.93(2)
C132 H112 0.9900
C132 H113 0.9900
S15 C133 1.736(5)
C133 C134 1.345(9)
C133 S16 1.813(10)
C134 C135 1.517(12)
C134 S17 1.651(12)
C135 H114 0.9800
C135 H115 0.9800
C135 H116 0.9800
S16 C136 1.761(15)
C136 C137 1.357(11)
C136 S17 1.785(13)
C137 S19 1.720(15)
C137 S18 1.759(13)
S18 C138 1.70(2)
C138 C139 1.341(16)
C138 S20 1.754(17)
C139 S21 1.783(15)
C139 S19 1.80(2)
S20 C140 1.76(2)
S21 C141 1.77(2)
C140 C141 1.491(17)
C140 H117 0.9900
C140 H118 0.9900
C141 H119 0.9900
C141 H120 0.9900
N61 C144 1.276(18)
N61 N62 1.430(14)
N62 C142 1.263(17)
N62 C151 1.520(18)
C142 C143 1.36(2)
C142 H121 0.9500
C143 C144 1.42(2)
C143 H122 0.9500
C144 H123 0.9500
N63 N64 1.4200
N63 C147 1.4200
N64 C151 1.386(14)
N64 C145 1.4200
C145 C146 1.4200
C145 H145 0.9500
C146 C147 1.4200
C146 H146 0.9500
C147 H147 0.9500
N65 N66 1.398(15)
N65 C150 1.400(19)
N66 C148 1.357(17)
N66 C151 1.421(17)
C148 C149 1.33(2)
C148 H327 0.9500
C149 C150 1.40(2)
C149 H328 0.9500
C150 H129 0.9500
C151 C152 1.49(2)
C152 O4 1.425(17)
C152 H330 0.9900
C152 H331 0.9900
O4 C153 1.486(19)
C153 C154 1.472(15)
C153 H132 0.9900
C153 H133 0.9900
C154 C155 1.3900
C154 C159 1.3900
C155 C156 1.3900
C155 H155 0.9500
C156 C157 1.3900
C156 H156 0.9500
C157 C158 1.3900
C157 C160 1.58(2)
C158 C159 1.3900
C158 H158 0.9500
C159 H159 0.9500
C160 S22 1.89(2)
C160 H138 0.9900
C160 H139 0.9900
S22 C161 1.75(2)
C161 C162 1.32(3)
C161 S23 1.77(2)
C162 C163 1.437(13)
C162 S24 1.788(16)
C163 H140 0.9800
C163 H141 0.9800
C163 H142 0.9800
S23 C164 1.737(18)
C164 C165 1.40(2)
C164 S24 1.779(19)
C165 S26 1.708(19)
C165 S25 1.746(18)
S25 C166 1.810(17)
C166 C167 1.34(2)
C166 S27 1.715(13)
C167 S28 1.705(14)
C167 S26 1.741(17)
S27 C168 1.787(14)
C168 C169 1.413(15)
C168 H143 0.9900
C168 H144 0.9900
C169 S28 1.753(18)
C169 H345 0.9900
C169 H346 0.9900
B5 F4 1.255(19)
B5 F1 1.384(18)
B5 F2 1.419(17)
B5 F3 1.473(19)
B6 F6 1.19(3)
B6 F5 1.362(17)
B6 F8 1.364(18)
B6 F7 1.42(3)
B7 F11 1.28(2)
B7 F12 1.370(16)
B7 F10 1.40(2)
B7 F9 1.455(16)
B8 F16 1.254(19)
B8 F13 1.383(18)
B8 F14 1.419(17)
B8 F15 1.473(19)
N67 N68 1.4200
N67 C185 1.4200
N68 C183 1.4200
C183 C184 1.4200
C183 H183 0.9500
C184 C185 1.4200
C184 H184 0.9500
C185 H185 0.9500

loop_
_platon_squeeze_void_nr
_platon_squeeze_void_average_x
_platon_squeeze_void_average_y
_platon_squeeze_void_average_z
_platon_squeeze_void_volume
_platon_squeeze_void_count_electrons
_platon_squeeze_void_content
1 0.493 -0.006 0.013 3792 1882 ' Corresponds to 44 (CH3)2CO, 46 CH4O '
2 0.824 0.335 0.844 154 69 ' Corresponds to 2 (CH3)2CO, 2 H2O '
3 0.277 0.328 0.314 40 7 ' Corresponds to 1 H2O '
4 0.176 0.665 0.156 152 76 ' Corresponds to 2 CH4O, 4 H2O '
5 0.723 0.672 0.686 40 9 ' Corresponds to 1 H2O '
